data_7062237
loop_
_publ_author_name
'Xu, Chunyue'
'Li, Tianrui'
'Miao, Jinling'
'Liu, Kexin'
'Nie, Yong'
'Liu, Guangning'
'Jiang, Xuchuan'

_publ_section_title
;
 Bridged o-carborane--anthracene dyads as dual state emission luminogens:
 synthesis, characterization, and mechanochromic properties
;
_journal_issue 9
_journal_name_full 'New Journal of Chemistry'
_journal_page_first 4448
_journal_page_last 4456
_journal_paper_doi 10.1039/D3NJ00027C
_journal_volume 47
_journal_year 2023
_chemical_formula_moiety 'C17 H23 B10 N'
_chemical_formula_sum 'C17 H23 B10 N'
_chemical_formula_weight 349.46
_space_group_crystal_system orthorhombic
_space_group_IT_number 33
_space_group_name_Hall 'P 2c -2n'
_space_group_name_H-M_alt 'P n a 21'
_atom_sites_solution_hydrogens mixed
_atom_sites_solution_primary dual
_audit_creation_date 2021-11-22
_audit_creation_method
;
Olex2 1.2
(compiled 2018.05.29 svn.r3508 for OlexSys, GUI svn.r5506)
;
_audit_update_record
;
2022-03-21 deposited with the CCDC.	2023-01-22 downloaded from the CCDC.
;
_cell_angle_alpha 90
_cell_angle_beta 90
_cell_angle_gamma 90
_cell_formula_units_Z 16
_cell_length_a 24.8057(6)
_cell_length_b 15.1639(4)
_cell_length_c 21.0939(6)
_cell_measurement_reflns_used 11784
_cell_measurement_temperature 293(2)
_cell_measurement_theta_max 27.0600
_cell_measurement_theta_min 3.5000
_cell_volume 7934.5(4)
_computing_cell_refinement 'CrysAlisPro 1.171.40.53 (Rigaku OD, 2019)'
_computing_data_collection 'CrysAlisPro 1.171.40.53 (Rigaku OD, 2019)'
_computing_data_reduction 'CrysAlisPro 1.171.40.53 (Rigaku OD, 2019)'
_computing_molecular_graphics 'Olex2 (Dolomanov et al., 2009)'
_computing_publication_material 'Olex2 (Dolomanov et al., 2009)'
_computing_structure_refinement 'ShelXL (Sheldrick, 2015)'
_computing_structure_solution 'ShelXT (Sheldrick, 2015)'
_diffrn_ambient_temperature 293(2)
_diffrn_detector 'CCD plate'
_diffrn_detector_area_resol_mean 16.0355
_diffrn_detector_type Eos
_diffrn_measured_fraction_theta_full 0.997
_diffrn_measured_fraction_theta_max 0.997
_diffrn_measurement_details
;
List of Runs (angles in degrees, time in seconds):

  # Type    Start    End  Width  t~exp~   \w     \q     \k     \f   Frames
#--------------------------------------------------------------------------
  1  \w    -51.00  43.00   1.00  132.74    --   16.33 -77.00  90.00   94
  2  \w    -10.00  84.00   1.00  132.74    --   16.33  77.00-150.00   94
  3  \w    -51.00  33.00   1.00  132.74    --   16.33 -57.00 -30.00   84
  4  \w    -25.00  22.00   1.00  132.74    --  -16.64 -99.00   0.00   47
  5  \w    -25.00  22.00   1.00  132.74    --  -16.64 -99.00-120.00   47
  6  \w      0.00  84.00   1.00  132.74    --   16.33  57.00 120.00   84
;
_diffrn_measurement_device 'four-circle diffractometer'
_diffrn_measurement_device_type 'Xcalibur, Eos, Gemini'
_diffrn_measurement_method '\w scans'
_diffrn_orient_matrix_type 'CrysAlisPro convention (1999,Acta A55,543-557)'
_diffrn_orient_matrix_UB_11 -0.0257418000
_diffrn_orient_matrix_UB_12 0.0142121000
_diffrn_orient_matrix_UB_13 0.0050432000
_diffrn_orient_matrix_UB_21 0.0116854000
_diffrn_orient_matrix_UB_22 0.0303747000
_diffrn_orient_matrix_UB_23 -0.0060631000
_diffrn_orient_matrix_UB_31 -0.0043611000
_diffrn_orient_matrix_UB_32 -0.0024419000
_diffrn_orient_matrix_UB_33 -0.0460921000
_diffrn_radiation_monochromator graphite
_diffrn_radiation_probe x-ray
_diffrn_radiation_type MoK\a
_diffrn_radiation_wavelength 0.71073
_diffrn_reflns_av_R_equivalents 0.0462
_diffrn_reflns_av_unetI/netI 0.0405
_diffrn_reflns_Laue_measured_fraction_full 0.997
_diffrn_reflns_Laue_measured_fraction_max 0.997
_diffrn_reflns_limit_h_max 30
_diffrn_reflns_limit_h_min -26
_diffrn_reflns_limit_k_max 18
_diffrn_reflns_limit_k_min -18
_diffrn_reflns_limit_l_max 25
_diffrn_reflns_limit_l_min -25
_diffrn_reflns_number 65154
_diffrn_reflns_point_group_measured_fraction_full 0.996
_diffrn_reflns_point_group_measured_fraction_max 0.996
_diffrn_reflns_theta_full 25.242
_diffrn_reflns_theta_max 25.500
_diffrn_reflns_theta_min 3.294
_diffrn_source 'fine-focus sealed X-ray tube'
_diffrn_source_type 'Enhance (Mo) X-ray Source'
_exptl_absorpt_coefficient_mu 0.060
_exptl_absorpt_correction_T_max 1.00000
_exptl_absorpt_correction_T_min 0.80981
_exptl_absorpt_correction_type multi-scan
_exptl_absorpt_process_details
;
CrysAlisPro 1.171.40.53 (Rigaku Oxford Diffraction, 2019)
Empirical absorption correction using spherical harmonics,
 implemented in SCALE3 ABSPACK scaling algorithm.
;
_exptl_crystal_colour 'clear light yellow'
_exptl_crystal_colour_lustre clear
_exptl_crystal_colour_modifier light
_exptl_crystal_colour_primary yellow
_exptl_crystal_density_diffrn 1.170
_exptl_crystal_description plate
_exptl_crystal_F_000 2912
_exptl_crystal_size_max 0.65
_exptl_crystal_size_mid 0.44
_exptl_crystal_size_min 0.41
_refine_diff_density_max 0.255
_refine_diff_density_min -0.252
_refine_diff_density_rms 0.035
_refine_ls_abs_structure_details
;
 Flack x determined using 3151 quotients [(I+)-(I-)]/[(I+)+(I-)]
 (Parsons, Flack and Wagner, Acta Cryst. B69 (2013) 249-259).
;
_refine_ls_abs_structure_Flack -0.2(10)
_refine_ls_extinction_method none
_refine_ls_goodness_of_fit_ref 1.013
_refine_ls_hydrogen_treatment constr
_refine_ls_matrix_type full
_refine_ls_number_parameters 1009
_refine_ls_number_reflns 14730
_refine_ls_number_restraints 1
_refine_ls_restrained_S_all 1.013
_refine_ls_R_factor_all 0.1145
_refine_ls_R_factor_gt 0.0686
_refine_ls_shift/su_max 0.000
_refine_ls_shift/su_mean 0.000
_refine_ls_structure_factor_coef Fsqd
_refine_ls_weighting_details 'w=1/[\s^2^(Fo^2^)+(0.0749P)^2^+3.4608P] where P=(Fo^2^+2Fc^2^)/3'
_refine_ls_weighting_scheme calc
_refine_ls_wR_factor_gt 0.1613
_refine_ls_wR_factor_ref 0.1947
_reflns_Friedel_coverage 0.941
_reflns_Friedel_fraction_full 0.995
_reflns_Friedel_fraction_max 0.995
_reflns_number_gt 9314
_reflns_number_total 14730
_reflns_threshold_expression 'I > 2\s(I)'
_cod_data_source_file d3nj00027c2.cif
_cod_data_source_block 20211117_ny_xcy45
_cod_depositor_comments
;
          Adding full bibliography for 7062237.cif.

2024-09-02
Z value and formula fixed to values more according to usual
chemical conventions.                 miguel
;
_cod_original_formula_sum 'C68 H92 B40 N4'
_cod_original_formula_weight 1397.85
_cod_original_formula_moiety '4(C17 H23 B10 N)'
_cod_original_formula_units_Z 4
_cod_database_code 7062237
_shelx_shelxl_version_number 2014/7
_chemical_oxdiff_formula 'C H N B'
_shelx_space_group_comment
;
The symmetry employed for this shelxl refinement is uniquely defined
by the following loop, which should always be used as a source of
symmetry information in preference to the above space-group names.
They are only intended as comments.
;
_shelx_estimated_absorpt_t_max 0.976
_shelx_estimated_absorpt_t_min 0.962
_reflns_odcompleteness_completeness 99.67
_reflns_odcompleteness_iscentric 1
_reflns_odcompleteness_theta 26.32
_olex2_refinement_description
;
1. Fixed Uiso
 At 1.2 times of:
  All B(H) groups, All C(H) groups, All C(H,H) groups, All N(H) groups
2.a Riding coordinates:
 N1(H1), N2(H2A), N3(H3C)
2.b Secondary CH2 refined with riding coordinates:
 C3(H3A,H3B), C20(H20A,H20B), C37(H37A,H37B), C54(H54A,H54B)
2.c Aromatic/amide H refined with riding coordinates:
 C6(H6), C7(H7), C8(H8), C9(H9), C11(H11), C13(H13), C14(H14), C15(H15),
 C16(H16), C23(H23), C24(H24), C25(H25), C26(H26), C28(H28), C30(H30), C31(H31),
  C32(H32), C33(H33), C40(H40), C41(H41), C42(H42), C43(H43), C45(H45),
 C47(H47), C48(H48), C49(H49), C50(H50), N4(H4A), C57(H57), C58(H58), C59(H59),
 C60(H60), C62(H62), C64(H64), C65(H65), C66(H66), C67(H67)
2.d Boron cage BH refined with riding coordinates:
 C1(H1A), B1(H1B), B2(H2), B3(H3), B4(H4), B5(H5), B6(H6A), B7(H7A), B8(H8A),
 B9(H9A), B10(H10), C18(H18), B11(H11A), B12(H12), B13(H13A), B14(H14A),
 B15(H15A), B16(H16A), B17(H17), B18(H18A), B19(H19), B20(H20), C35(H35),
 B21(H21), B22(H22), B23(H23A), B24(H24A), B25(H25A), B26(H26A), B27(H27),
 B28(H28A), B29(H29), B30(H30A), C52(H52), B31(H31A), B32(H32A), B33(H33A),
 B34(H34), B35(H35A), B36(H36), B37(H37), B38(H38), B39(H39), B40(H40A)
;
_olex2_submission_special_instructions 'No special instructions were received'
_oxdiff_exptl_absorpt_empirical_details
;
Empirical correction (ABSPACK) includes:
- Absorption correction using spherical harmonics
- Frame scaling
;
_oxdiff_exptl_absorpt_empirical_full_max 1.212
_oxdiff_exptl_absorpt_empirical_full_min 0.765

loop_
_space_group_symop_operation_xyz
'x, y, z'
'-x, -y, z+1/2'
'x+1/2, -y+1/2, z'
'-x+1/2, y+1/2, z+1/2'

loop_
_atom_site_label
_atom_site_type_symbol
_atom_site_fract_x
_atom_site_fract_y
_atom_site_fract_z
_atom_site_U_iso_or_equiv
_atom_site_adp_type
_atom_site_occupancy
_atom_site_site_symmetry_order
_atom_site_calc_flag
_atom_site_refinement_flags_posn
_atom_site_refinement_flags_adp
_atom_site_refinement_flags_occupancy
_atom_site_disorder_assembly
_atom_site_disorder_group
N1 N 0.53481(17) 0.6173(3) 0.5755(3) 0.0623(13) Uani 1 1 d . . . . .
H1 H 0.5311 0.5806 0.5447 0.075 Uiso 1 1 d R . . . .
C1 C 0.4778(3) 0.7026(5) 0.6665(3) 0.082(2) Uani 1 1 d . . . . .
H1A H 0.5132 0.7282 0.6920 0.099 Uiso 1 1 calc R . . . .
C2 C 0.48375(19) 0.6409(3) 0.5992(3) 0.0467(13) Uani 1 1 d . . . . .
C3 C 0.5733(2) 0.6852(4) 0.5576(4) 0.0744(19) Uani 1 1 d . . . . .
H3A H 0.5855 0.7156 0.5955 0.089 Uiso 1 1 calc R . . . .
H3B H 0.5555 0.7281 0.5306 0.089 Uiso 1 1 calc R . . . .
C4 C 0.6219(2) 0.6469(4) 0.5227(4) 0.0614(18) Uani 1 1 d . . . . .
C5 C 0.6206(2) 0.6385(4) 0.4561(4) 0.0602(18) Uani 1 1 d . . . . .
C6 C 0.5746(3) 0.6519(4) 0.4205(5) 0.083(2) Uani 1 1 d . . . . .
H6 H 0.5427 0.6661 0.4414 0.099 Uiso 1 1 calc R . . . .
C7 C 0.5738(4) 0.6451(5) 0.3564(6) 0.098(3) Uani 1 1 d . . . . .
H7 H 0.5420 0.6548 0.3341 0.118 Uiso 1 1 calc R . . . .
C8 C 0.6219(4) 0.6229(5) 0.3235(5) 0.095(3) Uani 1 1 d . . . . .
H8 H 0.6217 0.6183 0.2795 0.114 Uiso 1 1 calc R . . . .
C9 C 0.6680(3) 0.6085(5) 0.3563(4) 0.078(2) Uani 1 1 d . . . . .
H9 H 0.6995 0.5949 0.3344 0.094 Uiso 1 1 calc R . . . .
C10 C 0.6694(2) 0.6136(4) 0.4238(4) 0.0599(17) Uani 1 1 d . . . . .
C11 C 0.7158(2) 0.5964(4) 0.4584(4) 0.0602(18) Uani 1 1 d . . . . .
H11 H 0.7472 0.5809 0.4370 0.072 Uiso 1 1 calc R . . . .
C12 C 0.7165(2) 0.6016(3) 0.5236(3) 0.0538(16) Uani 1 1 d . . . . .
C13 C 0.7649(3) 0.5873(4) 0.5592(4) 0.071(2) Uani 1 1 d . . . . .
H13 H 0.7965 0.5739 0.5376 0.085 Uiso 1 1 calc R . . . .
C14 C 0.7661(3) 0.5926(5) 0.6226(4) 0.080(2) Uani 1 1 d . . . . .
H14 H 0.7984 0.5841 0.6442 0.096 Uiso 1 1 calc R . . . .
C15 C 0.7185(4) 0.6112(5) 0.6568(4) 0.090(2) Uani 1 1 d . . . . .
H15 H 0.7188 0.6116 0.7009 0.108 Uiso 1 1 calc R . . . .
C16 C 0.6717(3) 0.6286(5) 0.6241(4) 0.083(2) Uani 1 1 d . . . . .
H16 H 0.6408 0.6429 0.6469 0.099 Uiso 1 1 calc R . . . .
C17 C 0.6686(3) 0.6257(4) 0.5570(3) 0.0572(17) Uani 1 1 d . . . . .
B1 B 0.4344(3) 0.5649(4) 0.5967(3) 0.0583(17) Uani 1 1 d . . . . .
H1B H 0.4399 0.4993 0.5754 0.070 Uiso 1 1 calc R . . . .
B2 B 0.4299(3) 0.6611(4) 0.5514(3) 0.0499(16) Uani 1 1 d . . . . .
H2 H 0.4320 0.6589 0.4994 0.060 Uiso 1 1 calc R . . . .
B3 B 0.4601(3) 0.7465(4) 0.5935(4) 0.0554(17) Uani 1 1 d . . . . .
H3 H 0.4829 0.7995 0.5702 0.067 Uiso 1 1 calc R . . . .
B4 B 0.4638(3) 0.5948(6) 0.6690(3) 0.065(2) Uani 1 1 d . . . . .
H4 H 0.4893 0.5483 0.6955 0.078 Uiso 1 1 calc R . . . .
B5 B 0.3732(3) 0.6246(5) 0.5908(4) 0.0646(19) Uani 1 1 d . . . . .
H5 H 0.3380 0.5977 0.5656 0.078 Uiso 1 1 calc R . . . .
B6 B 0.3891(3) 0.7375(5) 0.5893(4) 0.0610(19) Uani 1 1 d . . . . .
H6A H 0.3645 0.7855 0.5630 0.073 Uiso 1 1 calc R . . . .
B7 B 0.4194(3) 0.7657(6) 0.6617(4) 0.073(2) Uani 1 1 d . . . . .
H7A H 0.4150 0.8317 0.6827 0.087 Uiso 1 1 calc R . . . .
B8 B 0.4228(3) 0.6692(7) 0.7082(4) 0.083(3) Uani 1 1 d . . . . .
H8A H 0.4204 0.6721 0.7603 0.100 Uiso 1 1 calc R . . . .
B9 B 0.3947(3) 0.5827(5) 0.6656(4) 0.073(2) Uani 1 1 d . . . . .
H9A H 0.3737 0.5282 0.6895 0.088 Uiso 1 1 calc R . . . .
B10 B 0.3660(3) 0.6892(6) 0.6602(4) 0.070(2) Uani 1 1 d . . . . .
H10 H 0.3261 0.7046 0.6802 0.084 Uiso 1 1 calc R . . . .
N2 N 0.80579(16) 0.3728(3) 0.5741(2) 0.0540(12) Uani 1 1 d . . . . .
H2A H 0.7908 0.4180 0.5913 0.065 Uiso 1 1 d R . . . .
C18 C 0.9109(2) 0.3453(4) 0.5598(3) 0.0518(14) Uani 1 1 d . . . . .
H18 H 0.9091 0.3541 0.5081 0.062 Uiso 1 1 calc R . . . .
C19 C 0.8539(2) 0.3518(3) 0.6062(3) 0.0448(13) Uani 1 1 d . . . . .
C20 C 0.7658(2) 0.3040(3) 0.5617(3) 0.0599(15) Uani 1 1 d . . . . .
H20A H 0.7557 0.2759 0.6013 0.072 Uiso 1 1 calc R . . . .
H20B H 0.7814 0.2595 0.5342 0.072 Uiso 1 1 calc R . . . .
C21 C 0.7163(2) 0.3425(3) 0.5306(4) 0.0584(17) Uani 1 1 d . . . . .
C22 C 0.7161(3) 0.3536(4) 0.4643(4) 0.065(2) Uani 1 1 d . . . . .
C23 C 0.7616(3) 0.3408(4) 0.4260(4) 0.078(2) Uani 1 1 d . . . . .
H23 H 0.7938 0.3249 0.4455 0.093 Uiso 1 1 calc R . . . .
C24 C 0.7612(5) 0.3505(5) 0.3617(5) 0.110(3) Uani 1 1 d . . . . .
H24 H 0.7925 0.3420 0.3382 0.132 Uiso 1 1 calc R . . . .
C25 C 0.7120(6) 0.3740(7) 0.3314(6) 0.133(5) Uani 1 1 d . . . . .
H25 H 0.7109 0.3795 0.2875 0.160 Uiso 1 1 calc R . . . .
C26 C 0.6684(5) 0.3877(6) 0.3647(6) 0.111(4) Uani 1 1 d . . . . .
H26 H 0.6368 0.4025 0.3435 0.134 Uiso 1 1 calc R . . . .
C27 C 0.6671(3) 0.3809(4) 0.4329(5) 0.081(3) Uani 1 1 d . . . . .
C28 C 0.6223(3) 0.3955(5) 0.4702(6) 0.103(4) Uani 1 1 d . . . . .
H28 H 0.5901 0.4103 0.4502 0.123 Uiso 1 1 calc R . . . .
C29 C 0.6226(3) 0.3894(4) 0.5346(6) 0.087(3) Uani 1 1 d . . . . .
C30 C 0.5752(4) 0.4031(6) 0.5743(9) 0.143(7) Uani 1 1 d . . . . .
H30 H 0.5431 0.4183 0.5543 0.171 Uiso 1 1 calc R . . . .
C31 C 0.5747(6) 0.3952(8) 0.6369(11) 0.182(10) Uani 1 1 d . . . . .
H31 H 0.5429 0.4028 0.6598 0.219 Uiso 1 1 calc R . . . .
C32 C 0.6236(5) 0.3750(6) 0.6680(6) 0.137(5) Uani 1 1 d . . . . .
H32 H 0.6243 0.3736 0.7121 0.165 Uiso 1 1 calc R . . . .
C33 C 0.6699(4) 0.3575(5) 0.6351(5) 0.095(3) Uani 1 1 d . . . . .
H33 H 0.7011 0.3422 0.6570 0.114 Uiso 1 1 calc R . . . .
C34 C 0.6709(3) 0.3626(4) 0.5674(4) 0.071(2) Uani 1 1 d . . . . .
B11 B 0.8842(3) 0.2518(4) 0.5904(3) 0.0497(16) Uani 1 1 d . . . . .
H11A H 0.8648 0.2000 0.5618 0.060 Uiso 1 1 calc R . . . .
B12 B 0.8607(3) 0.2796(4) 0.6672(3) 0.0507(16) Uani 1 1 d . . . . .
H12 H 0.8267 0.2448 0.6894 0.061 Uiso 1 1 calc R . . . .
B13 B 0.8713(3) 0.3953(4) 0.6779(3) 0.0539(17) Uani 1 1 d . . . . .
H13A H 0.8443 0.4360 0.7072 0.065 Uiso 1 1 calc R . . . .
B14 B 0.9008(2) 0.4354(4) 0.6073(3) 0.0506(15) Uani 1 1 d . . . . .
H14A H 0.8922 0.5020 0.5892 0.061 Uiso 1 1 calc R . . . .
B15 B 0.9653(3) 0.3859(5) 0.5975(3) 0.0570(17) Uani 1 1 d . . . . .
H15A H 0.9989 0.4206 0.5743 0.068 Uiso 1 1 calc R . . . .
B16 B 0.9547(3) 0.2718(5) 0.5876(3) 0.0574(18) Uani 1 1 d . . . . .
H16A H 0.9818 0.2319 0.5578 0.069 Uiso 1 1 calc R . . . .
B17 B 0.9247(3) 0.2293(5) 0.6572(4) 0.0576(18) Uani 1 1 d . . . . .
H17 H 0.9323 0.1614 0.6733 0.069 Uiso 1 1 calc R . . . .
B18 B 0.9170(3) 0.3182(5) 0.7110(4) 0.0601(19) Uani 1 1 d . . . . .
H18A H 0.9198 0.3082 0.7625 0.072 Uiso 1 1 calc R . . . .
B19 B 0.9410(3) 0.4160(5) 0.6742(3) 0.0608(18) Uani 1 1 d . . . . .
H19 H 0.9593 0.4703 0.7013 0.073 Uiso 1 1 calc R . . . .
B20 B 0.9750(3) 0.3125(5) 0.6624(3) 0.0582(17) Uani 1 1 d . . . . .
H20 H 1.0152 0.2992 0.6821 0.070 Uiso 1 1 calc R . . . .
N3 N 0.80466(15) 0.1201(3) 0.4307(2) 0.0488(11) Uani 1 1 d . . . . .
H3C H 0.8121 0.1496 0.4644 0.059 Uiso 1 1 d R . . . .
C35 C 0.9096(2) 0.0940(4) 0.4411(3) 0.0496(14) Uani 1 1 d . . . . .
H35 H 0.9089 0.1024 0.4929 0.059 Uiso 1 1 calc R . . . .
C36 C 0.85218(18) 0.0998(3) 0.3978(2) 0.0412(12) Uani 1 1 d . . . . .
C37 C 0.76558(19) 0.0494(3) 0.4454(3) 0.0536(14) Uani 1 1 d . . . . .
H37A H 0.7823 0.0059 0.4727 0.064 Uiso 1 1 calc R . . . .
H37B H 0.7546 0.0203 0.4065 0.064 Uiso 1 1 calc R . . . .
C38 C 0.7169(2) 0.0882(3) 0.4779(3) 0.0513(15) Uani 1 1 d . . . . .
C39 C 0.7143(2) 0.0920(3) 0.5442(3) 0.0498(15) Uani 1 1 d . . . . .
C40 C 0.7578(3) 0.0661(4) 0.5842(4) 0.0651(17) Uani 1 1 d . . . . .
H40 H 0.7894 0.0442 0.5663 0.078 Uiso 1 1 calc R . . . .
C41 C 0.7536(4) 0.0730(5) 0.6480(4) 0.087(2) Uani 1 1 d . . . . .
H41 H 0.7829 0.0562 0.6727 0.105 Uiso 1 1 calc R . . . .
C42 C 0.7081(4) 0.1037(6) 0.6780(5) 0.099(3) Uani 1 1 d . . . . .
H42 H 0.7068 0.1063 0.7220 0.119 Uiso 1 1 calc R . . . .
C43 C 0.6653(4) 0.1300(5) 0.6432(4) 0.086(3) Uani 1 1 d . . . . .
H43 H 0.6345 0.1509 0.6633 0.103 Uiso 1 1 calc R . . . .
C44 C 0.6674(3) 0.1258(4) 0.5757(4) 0.0619(18) Uani 1 1 d . . . . .
C45 C 0.6255(3) 0.1542(4) 0.5395(4) 0.0650(19) Uani 1 1 d . . . . .
H45 H 0.5950 0.1758 0.5599 0.078 Uiso 1 1 calc R . . . .
C46 C 0.6258(2) 0.1526(4) 0.4740(4) 0.068(2) Uani 1 1 d . . . . .
C47 C 0.5830(3) 0.1834(4) 0.4372(5) 0.085(2) Uani 1 1 d . . . . .
H47 H 0.5528 0.2063 0.4576 0.102 Uiso 1 1 calc R . . . .
C48 C 0.5835(3) 0.1814(5) 0.3743(6) 0.097(3) Uani 1 1 d . . . . .
H48 H 0.5534 0.1997 0.3517 0.117 Uiso 1 1 calc R . . . .
C49 C 0.6304(4) 0.1510(6) 0.3410(5) 0.104(3) Uani 1 1 d . . . . .
H49 H 0.6313 0.1528 0.2970 0.125 Uiso 1 1 calc R . . . .
C50 C 0.6740(3) 0.1192(5) 0.3744(4) 0.078(2) Uani 1 1 d . . . . .
H50 H 0.7037 0.0975 0.3527 0.094 Uiso 1 1 calc R . . . .
C51 C 0.6739(2) 0.1193(4) 0.4412(4) 0.0562(16) Uani 1 1 d . . . . .
B21 B 0.8984(2) 0.1848(4) 0.3964(3) 0.0499(15) Uani 1 1 d . . . . .
H21 H 0.8899 0.2506 0.4158 0.060 Uiso 1 1 calc R . . . .
B22 B 0.8828(2) -0.0006(4) 0.4106(3) 0.0520(16) Uani 1 1 d . . . . .
H22 H 0.8645 -0.0535 0.4390 0.062 Uiso 1 1 calc R . . . .
B23 B 0.8580(3) 0.0303(4) 0.3343(3) 0.0547(17) Uani 1 1 d . . . . .
H23A H 0.8237 -0.0040 0.3122 0.066 Uiso 1 1 calc R . . . .
B24 B 0.8674(3) 0.1447(4) 0.3263(3) 0.0519(16) Uani 1 1 d . . . . .
H24A H 0.8390 0.1856 0.2991 0.062 Uiso 1 1 calc R . . . .
B25 B 0.9378(3) 0.1668(5) 0.3273(3) 0.0601(19) Uani 1 1 d . . . . .
H25A H 0.9555 0.2221 0.3007 0.072 Uiso 1 1 calc R . . . .
B26 B 0.9125(3) 0.0708(5) 0.2889(3) 0.0603(19) Uani 1 1 d . . . . .
H26A H 0.9139 0.0633 0.2371 0.072 Uiso 1 1 calc R . . . .
B27 B 0.9225(3) -0.0200(5) 0.3409(4) 0.0592(19) Uani 1 1 d . . . . .
H27 H 0.9303 -0.0870 0.3232 0.071 Uiso 1 1 calc R . . . .
B28 B 0.9536(3) 0.0205(5) 0.4109(4) 0.0586(18) Uani 1 1 d . . . . .
H28A H 0.9813 -0.0200 0.4393 0.070 Uiso 1 1 calc R . . . .
B29 B 0.9634(3) 0.1349(5) 0.4015(3) 0.0595(18) Uani 1 1 d . . . . .
H29 H 0.9978 0.1689 0.4235 0.071 Uiso 1 1 calc R . . . .
B30 B 0.9716(3) 0.0642(5) 0.3360(3) 0.0622(18) Uani 1 1 d . . . . .
H30A H 1.0114 0.0520 0.3146 0.075 Uiso 1 1 calc R . . . .
N4 N 0.53784(16) -0.1205(3) 0.4222(3) 0.0582(13) Uani 1 1 d . . . . .
H4A H 0.5436 -0.1754 0.4301 0.070 Uiso 1 1 calc R . . . .
C52 C 0.4671(2) -0.1277(4) 0.3268(3) 0.0596(15) Uani 1 1 d . . . . .
H52 H 0.4938 -0.1669 0.2962 0.072 Uiso 1 1 calc R . . . .
C53 C 0.48770(18) -0.0938(3) 0.3999(2) 0.0415(11) Uani 1 1 d . . . . .
C54 C 0.5808(2) -0.0561(4) 0.4323(4) 0.091(2) Uani 1 1 d . . . . .
H54A H 0.5670 -0.0067 0.4566 0.110 Uiso 1 1 calc R . . . .
H54B H 0.5932 -0.0338 0.3917 0.110 Uiso 1 1 calc R . . . .
C55 C 0.6275(2) -0.0982(4) 0.4675(4) 0.066(2) Uani 1 1 d . . . . .
C56 C 0.6272(2) -0.1025(4) 0.5329(4) 0.065(2) Uani 1 1 d . . . . .
C57 C 0.5812(3) -0.0776(4) 0.5710(6) 0.099(3) Uani 1 1 d . . . . .
H57 H 0.5501 -0.0575 0.5509 0.119 Uiso 1 1 calc R . . . .
C58 C 0.5820(4) -0.0829(6) 0.6349(7) 0.120(4) Uani 1 1 d . . . . .
H58 H 0.5521 -0.0644 0.6579 0.145 Uiso 1 1 calc R . . . .
C59 C 0.6267(4) -0.1153(6) 0.6669(5) 0.110(3) Uani 1 1 d . . . . .
H59 H 0.6262 -0.1190 0.7109 0.132 Uiso 1 1 calc R . . . .
C60 C 0.6707(4) -0.1413(5) 0.6346(4) 0.089(3) Uani 1 1 d . . . . .
H60 H 0.7004 -0.1624 0.6566 0.107 Uiso 1 1 calc R . . . .
C61 C 0.6724(3) -0.1369(4) 0.5668(4) 0.0634(19) Uani 1 1 d . . . . .
C62 C 0.7167(2) -0.1648(3) 0.5323(4) 0.0602(18) Uani 1 1 d . . . . .
H62 H 0.7465 -0.1862 0.5542 0.072 Uiso 1 1 calc R . . . .
C63 C 0.7187(2) -0.1622(3) 0.4671(4) 0.0575(18) Uani 1 1 d . . . . .
C64 C 0.7639(2) -0.1907(4) 0.4327(4) 0.0710(19) Uani 1 1 d . . . . .
H64 H 0.7937 -0.2112 0.4551 0.085 Uiso 1 1 calc R . . . .
C65 C 0.7660(3) -0.1899(5) 0.3696(5) 0.087(2) Uani 1 1 d . . . . .
H65 H 0.7965 -0.2102 0.3484 0.104 Uiso 1 1 calc R . . . .
C66 C 0.7206(4) -0.1572(5) 0.3348(5) 0.099(3) Uani 1 1 d . . . . .
H66 H 0.7215 -0.1561 0.2907 0.119 Uiso 1 1 calc R . . . .
C67 C 0.6763(3) -0.1281(5) 0.3659(5) 0.080(2) Uani 1 1 d . . . . .
H67 H 0.6472 -0.1075 0.3423 0.096 Uiso 1 1 calc R . . . .
C68 C 0.6727(2) -0.1277(4) 0.4323(4) 0.0641(19) Uani 1 1 d . . . . .
B31 B 0.4819(3) -0.0197(4) 0.3376(3) 0.0544(16) Uani 1 1 d . . . . .
H31A H 0.5167 0.0132 0.3155 0.065 Uiso 1 1 calc R . . . .
B32 B 0.4600(2) 0.0066(4) 0.4154(3) 0.0494(15) Uani 1 1 d . . . . .
H32A H 0.4801 0.0570 0.4446 0.059 Uiso 1 1 calc R . . . .
B33 B 0.4327(2) -0.0894(4) 0.4484(3) 0.0483(15) Uani 1 1 d . . . . .
H33A H 0.4346 -0.1015 0.4997 0.058 Uiso 1 1 calc R . . . .
B34 B 0.4399(2) -0.1762(4) 0.3943(3) 0.0534(16) Uani 1 1 d . . . . .
H34 H 0.4476 -0.2445 0.4092 0.064 Uiso 1 1 calc R . . . .
B35 B 0.3999(3) -0.1500(5) 0.3268(4) 0.0584(18) Uani 1 1 d . . . . .
H35A H 0.3809 -0.2022 0.2983 0.070 Uiso 1 1 calc R . . . .
B36 B 0.3769(3) -0.1233(5) 0.4035(3) 0.0580(18) Uani 1 1 d . . . . .
H36 H 0.3422 -0.1573 0.4249 0.070 Uiso 1 1 calc R . . . .
B37 B 0.3894(3) -0.0107(5) 0.4167(4) 0.0565(18) Uani 1 1 d . . . . .
H37 H 0.3628 0.0294 0.4469 0.068 Uiso 1 1 calc R . . . .
B38 B 0.4203(3) 0.0340(5) 0.3477(4) 0.0594(19) Uani 1 1 d . . . . .
H38 H 0.4144 0.1029 0.3329 0.071 Uiso 1 1 calc R . . . .
B39 B 0.4259(3) -0.0540(5) 0.2922(4) 0.0613(19) Uani 1 1 d . . . . .
H39 H 0.4237 -0.0433 0.2407 0.074 Uiso 1 1 calc R . . . .
B40 B 0.3683(3) -0.0470(5) 0.3405(3) 0.0586(18) Uani 1 1 d . . . . .
H40A H 0.3284 -0.0308 0.3210 0.070 Uiso 1 1 calc R . . . .

loop_
_atom_site_aniso_label
_atom_site_aniso_U_11
_atom_site_aniso_U_22
_atom_site_aniso_U_33
_atom_site_aniso_U_23
_atom_site_aniso_U_13
_atom_site_aniso_U_12
N1 0.043(3) 0.054(3) 0.090(4) 0.000(2) 0.019(3) -0.003(2)
C1 0.065(4) 0.113(6) 0.070(5) -0.019(4) -0.014(4) 0.023(4)
C2 0.035(3) 0.058(3) 0.047(3) 0.005(3) 0.005(2) 0.005(2)
C3 0.044(3) 0.055(3) 0.125(6) -0.001(4) 0.026(3) 0.002(3)
C4 0.037(3) 0.040(3) 0.108(6) 0.010(3) 0.020(3) -0.002(2)
C5 0.043(4) 0.039(3) 0.099(5) 0.008(3) 0.010(3) -0.009(2)
C6 0.051(4) 0.060(4) 0.136(8) 0.017(5) 0.000(5) 0.000(3)
C7 0.079(6) 0.071(5) 0.145(9) 0.030(5) -0.025(6) -0.009(4)
C8 0.107(7) 0.077(5) 0.100(6) 0.009(4) -0.015(6) 0.000(5)
C9 0.083(6) 0.063(4) 0.089(6) 0.007(4) 0.012(4) 0.004(4)
C10 0.048(4) 0.043(3) 0.089(5) 0.007(3) 0.015(3) -0.002(3)
C11 0.048(4) 0.045(3) 0.087(5) 0.006(3) 0.026(3) 0.001(3)
C12 0.037(3) 0.041(3) 0.083(5) 0.008(3) 0.014(3) 0.001(2)
C13 0.050(4) 0.056(4) 0.107(6) 0.006(4) 0.016(4) 0.002(3)
C14 0.065(5) 0.073(5) 0.101(6) 0.004(4) -0.005(4) 0.009(3)
C15 0.086(6) 0.095(5) 0.089(6) 0.002(4) 0.011(5) 0.010(5)
C16 0.069(5) 0.064(4) 0.115(7) 0.011(4) 0.032(5) 0.003(3)
C17 0.057(4) 0.043(3) 0.072(4) 0.001(3) 0.023(3) -0.009(3)
B1 0.049(4) 0.059(4) 0.067(4) 0.010(3) 0.001(3) -0.002(3)
B2 0.051(4) 0.063(4) 0.035(3) 0.008(3) -0.009(3) 0.002(3)
B3 0.043(4) 0.053(3) 0.070(5) 0.002(3) 0.008(3) 0.007(3)
B4 0.047(4) 0.108(6) 0.041(4) 0.024(4) -0.001(3) 0.010(4)
B5 0.036(4) 0.087(5) 0.071(5) 0.013(4) -0.002(3) -0.004(3)
B6 0.043(4) 0.080(5) 0.060(4) 0.015(4) 0.007(3) 0.016(3)
B7 0.068(5) 0.076(5) 0.074(5) -0.015(4) 0.017(4) 0.017(4)
B8 0.074(5) 0.125(8) 0.051(5) 0.005(5) 0.005(4) 0.014(5)
B9 0.051(4) 0.090(5) 0.079(6) 0.036(4) 0.018(4) 0.013(4)
B10 0.050(4) 0.091(5) 0.068(5) 0.015(4) 0.018(4) 0.013(4)
N2 0.041(3) 0.045(2) 0.076(3) -0.007(2) -0.016(2) -0.0006(19)
C18 0.048(3) 0.066(3) 0.042(3) 0.004(3) -0.002(3) -0.006(3)
C19 0.039(3) 0.046(3) 0.049(3) -0.001(2) -0.007(2) -0.004(2)
C20 0.044(3) 0.051(3) 0.085(4) 0.001(3) -0.021(3) -0.004(2)
C21 0.039(3) 0.041(3) 0.095(5) -0.008(3) -0.023(3) -0.004(2)
C22 0.051(4) 0.037(3) 0.106(6) -0.010(3) -0.034(4) -0.008(3)
C23 0.085(5) 0.054(4) 0.094(6) -0.007(4) -0.028(5) -0.008(3)
C24 0.147(9) 0.071(5) 0.111(8) -0.008(5) -0.019(7) -0.020(5)
C25 0.201(14) 0.082(6) 0.116(9) -0.006(6) -0.057(9) -0.016(8)
C26 0.150(10) 0.063(5) 0.121(9) 0.007(5) -0.097(8) -0.015(6)
C27 0.063(5) 0.041(3) 0.138(8) -0.009(4) -0.057(5) -0.001(3)
C28 0.051(5) 0.048(4) 0.209(11) -0.011(5) -0.063(6) 0.000(3)
C29 0.039(4) 0.042(3) 0.180(10) -0.029(5) -0.021(5) 0.002(3)
C30 0.048(5) 0.050(5) 0.33(2) -0.042(9) 0.015(9) -0.001(4)
C31 0.113(10) 0.066(6) 0.37(3) -0.041(12) 0.115(16) -0.004(6)
C32 0.151(10) 0.070(6) 0.191(11) -0.033(6) 0.088(10) -0.011(6)
C33 0.099(7) 0.060(4) 0.127(8) -0.022(5) 0.016(6) -0.013(4)
C34 0.048(4) 0.037(3) 0.128(7) -0.012(4) -0.008(4) -0.007(3)
B11 0.048(4) 0.047(3) 0.054(4) -0.008(3) -0.005(3) 0.003(3)
B12 0.047(4) 0.052(3) 0.053(4) 0.003(3) 0.000(3) -0.001(3)
B13 0.057(4) 0.063(4) 0.041(4) -0.008(3) -0.003(3) -0.002(3)
B14 0.044(4) 0.056(3) 0.052(4) 0.003(3) -0.010(3) -0.009(3)
B15 0.041(4) 0.080(4) 0.049(4) 0.005(3) -0.007(3) -0.011(3)
B16 0.043(4) 0.082(5) 0.047(4) -0.005(3) -0.005(3) 0.012(3)
B17 0.059(4) 0.054(4) 0.059(5) 0.009(3) -0.005(3) 0.004(3)
B18 0.061(4) 0.077(5) 0.042(4) 0.000(3) -0.008(3) 0.002(4)
B19 0.052(4) 0.078(5) 0.052(4) -0.002(3) -0.012(3) -0.005(4)
B20 0.042(4) 0.080(5) 0.052(4) 0.005(4) -0.014(3) 0.000(3)
N3 0.038(2) 0.048(2) 0.060(3) -0.007(2) 0.010(2) -0.0034(18)
C35 0.044(3) 0.065(3) 0.040(3) 0.000(3) 0.000(3) 0.002(3)
C36 0.033(3) 0.048(3) 0.042(3) -0.001(2) 0.000(2) 0.000(2)
C37 0.041(3) 0.044(3) 0.076(4) 0.000(3) 0.011(3) -0.002(2)
C38 0.030(3) 0.037(3) 0.086(5) 0.000(3) 0.009(3) -0.004(2)
C39 0.041(3) 0.032(3) 0.077(4) 0.001(3) 0.015(3) -0.005(2)
C40 0.058(4) 0.052(3) 0.086(5) 0.008(3) 0.008(4) 0.001(3)
C41 0.091(6) 0.087(5) 0.084(6) 0.017(4) 0.006(5) -0.001(4)
C42 0.116(7) 0.100(6) 0.082(6) 0.025(5) 0.023(5) -0.001(5)
C43 0.092(6) 0.071(5) 0.093(6) 0.000(4) 0.050(5) -0.007(4)
C44 0.049(4) 0.036(3) 0.100(6) 0.005(3) 0.016(4) -0.007(3)
C45 0.057(4) 0.043(3) 0.095(6) -0.006(3) 0.031(4) -0.005(3)
C46 0.032(3) 0.029(3) 0.143(7) 0.011(3) 0.003(4) -0.002(2)
C47 0.063(5) 0.049(4) 0.142(8) 0.012(5) -0.012(5) -0.003(3)
C48 0.057(5) 0.068(5) 0.166(9) 0.021(6) -0.025(6) 0.002(4)
C49 0.118(8) 0.089(6) 0.105(7) 0.025(5) -0.023(6) -0.027(5)
C50 0.058(4) 0.069(4) 0.107(6) 0.007(4) -0.003(4) -0.011(3)
C51 0.043(3) 0.039(3) 0.087(5) 0.005(3) 0.008(3) -0.008(3)
B21 0.050(4) 0.047(3) 0.053(4) -0.002(3) 0.007(3) -0.007(3)
B22 0.045(4) 0.050(3) 0.061(4) 0.004(3) 0.012(3) 0.005(3)
B23 0.052(4) 0.059(4) 0.053(4) -0.017(3) -0.009(3) 0.005(3)
B24 0.053(4) 0.065(4) 0.037(4) 0.007(3) 0.004(3) 0.009(3)
B25 0.061(4) 0.061(4) 0.058(5) 0.011(3) 0.022(4) -0.006(3)
B26 0.063(4) 0.082(5) 0.036(4) -0.007(3) 0.000(3) 0.009(4)
B27 0.053(4) 0.067(4) 0.057(5) -0.005(4) 0.015(3) 0.013(3)
B28 0.040(4) 0.075(4) 0.061(4) 0.006(4) 0.005(3) 0.010(3)
B29 0.035(4) 0.078(4) 0.066(5) 0.004(4) 0.006(3) -0.011(3)
B30 0.055(4) 0.080(5) 0.051(4) 0.003(4) 0.015(3) 0.004(4)
N4 0.038(2) 0.044(2) 0.093(4) -0.002(2) -0.019(2) 0.0031(18)
C52 0.050(3) 0.079(4) 0.050(3) -0.015(3) 0.010(3) -0.001(3)
C53 0.033(3) 0.045(3) 0.046(3) -0.002(2) -0.002(2) -0.002(2)
C54 0.040(3) 0.051(3) 0.183(8) 0.012(4) -0.036(4) -0.007(3)
C55 0.030(3) 0.037(3) 0.132(7) -0.007(3) -0.023(4) -0.001(2)
C56 0.036(3) 0.037(3) 0.123(7) -0.017(3) -0.011(4) -0.004(2)
C57 0.051(5) 0.059(4) 0.188(10) -0.059(6) -0.013(5) 0.001(3)
C58 0.079(7) 0.102(7) 0.180(11) -0.084(7) 0.008(7) -0.004(5)
C59 0.097(7) 0.105(7) 0.127(8) -0.058(6) 0.017(6) -0.002(5)
C60 0.087(6) 0.077(5) 0.105(7) -0.027(5) -0.019(5) -0.009(4)
C61 0.047(4) 0.039(3) 0.104(6) -0.014(3) -0.010(4) -0.005(3)
C62 0.043(4) 0.042(3) 0.096(5) -0.007(3) -0.026(3) -0.002(3)
C63 0.032(3) 0.033(3) 0.107(6) -0.011(3) -0.018(3) -0.001(2)
C64 0.051(4) 0.050(3) 0.112(6) -0.003(4) -0.009(4) 0.005(3)
C65 0.071(5) 0.069(5) 0.120(7) -0.015(4) -0.001(5) 0.007(4)
C66 0.110(7) 0.088(5) 0.100(6) -0.004(5) -0.026(6) -0.009(5)
C67 0.063(5) 0.069(5) 0.107(7) -0.003(4) -0.035(4) -0.002(4)
C68 0.041(3) 0.041(3) 0.110(6) -0.003(3) -0.030(4) -0.003(3)
B31 0.055(4) 0.065(4) 0.043(4) 0.007(3) 0.008(3) -0.004(3)
B32 0.045(3) 0.048(3) 0.055(4) -0.007(3) -0.009(3) 0.003(3)
B33 0.037(3) 0.069(4) 0.039(4) 0.003(3) 0.005(3) 0.000(3)
B34 0.044(4) 0.044(3) 0.072(5) 0.003(3) -0.012(3) -0.008(3)
B35 0.050(4) 0.062(4) 0.064(4) -0.014(3) -0.017(3) -0.006(3)
B36 0.035(3) 0.076(4) 0.063(5) -0.007(4) 0.010(3) -0.012(3)
B37 0.038(3) 0.073(4) 0.058(4) -0.019(4) 0.000(3) 0.010(3)
B38 0.060(4) 0.053(4) 0.065(5) 0.005(3) -0.013(4) 0.006(3)
B39 0.065(4) 0.081(5) 0.038(4) 0.007(3) -0.006(3) 0.006(4)
B40 0.046(4) 0.075(4) 0.055(4) -0.012(4) -0.014(3) 0.012(3)

loop_
_atom_type_symbol
_atom_type_description
_atom_type_scat_dispersion_real
_atom_type_scat_dispersion_imag
_atom_type_scat_source
C C 0.0033 0.0016 'International Tables Vol C Tables 4.2.6.8 and 6.1.1.4'
H H 0.0000 0.0000 'International Tables Vol C Tables 4.2.6.8 and 6.1.1.4'
B B 0.0013 0.0007 'International Tables Vol C Tables 4.2.6.8 and 6.1.1.4'
N N 0.0061 0.0033 'International Tables Vol C Tables 4.2.6.8 and 6.1.1.4'

loop_
_geom_angle_atom_site_label_1
_geom_angle_atom_site_label_2
_geom_angle_atom_site_label_3
_geom_angle
_geom_angle_site_symmetry_1
_geom_angle_site_symmetry_3
_geom_angle_publ_flag
C2 N1 H1 109.7 . . ?
C2 N1 C3 120.1(4) . . ?
C3 N1 H1 109.5 . . ?
C2 C1 H1A 122.1 . . ?
C2 C1 B3 59.5(3) . . ?
C2 C1 B7 109.0(5) . . ?
B3 C1 H1A 120.1 . . ?
B3 C1 B7 61.7(4) . . ?
B4 C1 H1A 119.7 . . ?
B4 C1 C2 60.5(4) . . ?
B4 C1 B3 110.5(5) . . ?
B4 C1 B7 111.6(6) . . ?
B4 C1 B8 61.7(5) . . ?
B7 C1 H1A 119.9 . . ?
B8 C1 H1A 119.5 . . ?
B8 C1 C2 109.7(6) . . ?
B8 C1 B3 111.7(5) . . ?
B8 C1 B7 61.7(5) . . ?
N1 C2 C1 120.9(5) . . ?
N1 C2 B1 118.0(5) . . ?
N1 C2 B2 122.8(5) . . ?
N1 C2 B3 121.5(4) . . ?
N1 C2 B4 117.6(5) . . ?
C1 C2 B3 61.1(4) . . ?
B1 C2 C1 109.8(5) . . ?
B1 C2 B2 62.2(4) . . ?
B1 C2 B3 112.9(4) . . ?
B1 C2 B4 62.2(4) . . ?
B2 C2 C1 109.0(4) . . ?
B2 C2 B3 61.3(4) . . ?
B2 C2 B4 111.0(4) . . ?
B4 C2 C1 58.7(4) . . ?
B4 C2 B3 110.2(5) . . ?
N1 C3 H3A 109.2 . . ?
N1 C3 H3B 109.2 . . ?
N1 C3 C4 111.9(5) . . ?
H3A C3 H3B 107.9 . . ?
C4 C3 H3A 109.2 . . ?
C4 C3 H3B 109.2 . . ?
C5 C4 C3 119.7(6) . . ?
C17 C4 C3 119.4(7) . . ?
C17 C4 C5 120.7(6) . . ?
C4 C5 C10 118.4(6) . . ?
C6 C5 C4 123.2(7) . . ?
C6 C5 C10 118.4(7) . . ?
C5 C6 H6 118.6 . . ?
C7 C6 C5 122.9(8) . . ?
C7 C6 H6 118.6 . . ?
C6 C7 H7 120.2 . . ?
C6 C7 C8 119.6(9) . . ?
C8 C7 H7 120.2 . . ?
C7 C8 H8 120.1 . . ?
C9 C8 C7 119.8(9) . . ?
C9 C8 H8 120.1 . . ?
C8 C9 H9 119.3 . . ?
C8 C9 C10 121.5(8) . . ?
C10 C9 H9 119.3 . . ?
C9 C10 C5 117.8(7) . . ?
C11 C10 C5 119.8(7) . . ?
C11 C10 C9 122.4(7) . . ?
C10 C11 H11 119.1 . . ?
C12 C11 C10 121.8(6) . . ?
C12 C11 H11 119.1 . . ?
C11 C12 C13 121.7(6) . . ?
C11 C12 C17 119.7(6) . . ?
C17 C12 C13 118.5(7) . . ?
C12 C13 H13 118.9 . . ?
C14 C13 C12 122.2(7) . . ?
C14 C13 H13 118.9 . . ?
C13 C14 H14 119.9 . . ?
C13 C14 C15 120.1(7) . . ?
C15 C14 H14 119.9 . . ?
C14 C15 H15 120.4 . . ?
C16 C15 C14 119.2(8) . . ?
C16 C15 H15 120.4 . . ?
C15 C16 H16 118.7 . . ?
C15 C16 C17 122.6(7) . . ?
C17 C16 H16 118.7 . . ?
C4 C17 C12 119.5(7) . . ?
C4 C17 C16 123.4(7) . . ?
C16 C17 C12 117.2(7) . . ?
C2 B1 H1B 122.9 . . ?
C2 B1 B2 59.4(3) . . ?
C2 B1 B4 59.5(4) . . ?
C2 B1 B5 106.0(5) . . ?
C2 B1 B9 105.9(5) . . ?
B2 B1 H1B 122.6 . . ?
B2 B1 B4 106.7(5) . . ?
B2 B1 B5 58.7(4) . . ?
B2 B1 B9 106.5(5) . . ?
B4 B1 H1B 122.6 . . ?
B4 B1 B5 106.6(5) . . ?
B4 B1 B9 58.6(4) . . ?
B5 B1 H1B 122.6 . . ?
B5 B1 B9 60.3(4) . . ?
B9 B1 H1B 122.7 . . ?
C2 B2 B1 58.4(3) . . ?
C2 B2 H2 123.3 . . ?
C2 B2 B3 59.6(3) . . ?
C2 B2 B5 107.3(5) . . ?
C2 B2 B6 107.8(5) . . ?
B1 B2 H2 121.2 . . ?
B3 B2 B1 108.4(5) . . ?
B3 B2 H2 120.8 . . ?
B5 B2 B1 61.4(4) . . ?
B5 B2 H2 120.6 . . ?
B5 B2 B3 110.1(5) . . ?
B5 B2 B6 61.1(4) . . ?
B6 B2 B1 110.1(5) . . ?
B6 B2 H2 120.4 . . ?
B6 B2 B3 61.2(4) . . ?
C1 B3 B2 106.0(5) . . ?
C1 B3 H3 123.1 . . ?
C1 B3 B6 105.5(5) . . ?
C1 B3 B7 59.3(4) . . ?
C2 B3 C1 59.4(4) . . ?
C2 B3 B2 59.1(3) . . ?
C2 B3 H3 122.6 . . ?
C2 B3 B6 105.9(5) . . ?
C2 B3 B7 106.9(5) . . ?
B2 B3 H3 122.6 . . ?
B2 B3 B6 59.3(4) . . ?
B2 B3 B7 106.9(5) . . ?
B6 B3 H3 123.2 . . ?
B6 B3 B7 59.3(4) . . ?
B7 B3 H3 122.2 . . ?
C1 B4 C2 60.8(4) . . ?
C1 B4 B1 108.2(5) . . ?
C1 B4 H4 121.6 . . ?
C1 B4 B8 60.0(5) . . ?
C1 B4 B9 108.0(5) . . ?
C2 B4 B1 58.3(3) . . ?
C2 B4 H4 122.4 . . ?
C2 B4 B8 108.5(6) . . ?
C2 B4 B9 107.3(5) . . ?
B1 B4 H4 121.1 . . ?
B8 B4 B1 109.9(5) . . ?
B8 B4 H4 120.8 . . ?
B9 B4 B1 61.5(4) . . ?
B9 B4 H4 121.6 . . ?
B9 B4 B8 60.3(5) . . ?
B1 B5 H5 121.6 . . ?
B1 B5 B9 59.9(4) . . ?
B2 B5 B1 59.9(4) . . ?
B2 B5 H5 122.2 . . ?
B2 B5 B6 59.7(4) . . ?
B2 B5 B9 107.2(5) . . ?
B2 B5 B10 107.6(5) . . ?
B6 B5 B1 107.8(5) . . ?
B6 B5 H5 122.0 . . ?
B6 B5 B9 107.2(6) . . ?
B6 B5 B10 59.9(4) . . ?
B9 B5 H5 122.3 . . ?
B10 B5 B1 108.1(5) . . ?
B10 B5 H5 121.7 . . ?
B10 B5 B9 59.7(4) . . ?
B2 B6 B3 59.5(4) . . ?
B2 B6 B5 59.2(4) . . ?
B2 B6 H6A 122.3 . . ?
B2 B6 B7 108.3(5) . . ?
B2 B6 B10 107.6(5) . . ?
B3 B6 H6A 121.8 . . ?
B5 B6 B3 107.3(5) . . ?
B5 B6 H6A 121.9 . . ?
B5 B6 B10 60.4(4) . . ?
B7 B6 B3 60.7(4) . . ?
B7 B6 B5 108.5(6) . . ?
B7 B6 H6A 121.1 . . ?
B7 B6 B10 60.1(5) . . ?
B10 B6 B3 108.3(5) . . ?
B10 B6 H6A 121.6 . . ?
C1 B7 B3 59.0(4) . . ?
C1 B7 B6 105.8(5) . . ?
C1 B7 H7A 124.1 . . ?
C1 B7 B8 58.1(5) . . ?
C1 B7 B10 105.4(6) . . ?
B3 B7 H7A 122.0 . . ?
B6 B7 B3 59.9(4) . . ?
B6 B7 H7A 122.0 . . ?
B6 B7 B8 107.6(6) . . ?
B6 B7 B10 60.1(4) . . ?
B8 B7 B3 106.6(5) . . ?
B8 B7 H7A 122.4 . . ?
B10 B7 B3 107.6(5) . . ?
B10 B7 H7A 122.2 . . ?
B10 B7 B8 60.0(5) . . ?
C1 B8 B4 58.3(4) . . ?
C1 B8 B7 60.2(5) . . ?
C1 B8 H8A 123.2 . . ?
C1 B8 B9 106.2(6) . . ?
C1 B8 B10 107.1(6) . . ?
B4 B8 B7 107.6(6) . . ?
B4 B8 H8A 122.4 . . ?
B4 B8 B9 59.7(5) . . ?
B4 B8 B10 107.9(6) . . ?
B7 B8 H8A 121.2 . . ?
B9 B8 B7 108.6(6) . . ?
B9 B8 H8A 121.7 . . ?
B9 B8 B10 60.7(5) . . ?
B10 B8 B7 60.0(5) . . ?
B10 B8 H8A 121.6 . . ?
B1 B9 B5 59.8(4) . . ?
B1 B9 H9A 121.6 . . ?
B4 B9 B1 59.9(4) . . ?
B4 B9 B5 107.2(5) . . ?
B4 B9 B8 60.0(5) . . ?
B4 B9 H9A 122.1 . . ?
B4 B9 B10 107.8(6) . . ?
B5 B9 H9A 122.1 . . ?
B8 B9 B1 108.4(5) . . ?
B8 B9 B5 108.0(6) . . ?
B8 B9 H9A 121.3 . . ?
B8 B9 B10 60.4(5) . . ?
B10 B9 B1 108.0(5) . . ?
B10 B9 B5 59.8(4) . . ?
B10 B9 H9A 121.7 . . ?
B5 B10 H10 121.7 . . ?
B6 B10 B5 59.7(4) . . ?
B6 B10 B7 59.8(4) . . ?
B6 B10 B8 107.4(5) . . ?
B6 B10 B9 107.7(5) . . ?
B6 B10 H10 122.0 . . ?
B7 B10 B5 107.7(5) . . ?
B7 B10 B9 107.3(5) . . ?
B7 B10 H10 121.9 . . ?
B8 B10 B5 107.4(5) . . ?
B8 B10 B7 60.1(5) . . ?
B8 B10 B9 58.9(5) . . ?
B8 B10 H10 122.3 . . ?
B9 B10 B5 60.5(4) . . ?
B9 B10 H10 122.1 . . ?
C19 N2 H2A 110.1 . . ?
C19 N2 C20 120.0(4) . . ?
C20 N2 H2A 110.6 . . ?
C19 C18 H18 121.5 . . ?
B11 C18 H18 117.6 . . ?
B11 C18 C19 60.7(3) . . ?
B11 C18 B14 112.8(5) . . ?
B14 C18 H18 118.5 . . ?
B14 C18 C19 60.2(3) . . ?
B15 C18 H18 117.2 . . ?
B15 C18 C19 111.7(4) . . ?
B15 C18 B11 116.1(5) . . ?
B15 C18 B14 63.2(4) . . ?
B16 C18 H18 117.2 . . ?
B16 C18 C19 112.0(4) . . ?
B16 C18 B11 63.9(4) . . ?
B16 C18 B14 115.1(5) . . ?
B16 C18 B15 63.6(4) . . ?
N2 C19 C18 115.9(4) . . ?
N2 C19 B11 118.4(4) . . ?
N2 C19 B12 126.5(4) . . ?
N2 C19 B13 123.6(4) . . ?
N2 C19 B14 114.4(4) . . ?
C18 C19 B11 58.9(3) . . ?
B12 C19 C18 108.2(4) . . ?
B12 C19 B11 62.3(4) . . ?
B12 C19 B13 63.4(4) . . ?
B12 C19 B14 113.4(4) . . ?
B13 C19 C18 108.6(4) . . ?
B13 C19 B11 113.6(4) . . ?
B13 C19 B14 62.1(4) . . ?
B14 C19 C18 59.6(3) . . ?
B14 C19 B11 110.8(4) . . ?
N2 C20 H20A 109.5 . . ?
N2 C20 H20B 109.5 . . ?
N2 C20 C21 110.7(4) . . ?
H20A C20 H20B 108.1 . . ?
C21 C20 H20A 109.5 . . ?
C21 C20 H20B 109.5 . . ?
C22 C21 C20 118.7(6) . . ?
C34 C21 C20 119.8(7) . . ?
C34 C21 C22 121.4(6) . . ?
C21 C22 C27 119.5(8) . . ?
C23 C22 C21 123.6(6) . . ?
C23 C22 C27 116.9(8) . . ?
C22 C23 H23 118.2 . . ?
C24 C23 C22 123.5(8) . . ?
C24 C23 H23 118.2 . . ?
C23 C24 H24 120.6 . . ?
C23 C24 C25 118.8(11) . . ?
C25 C24 H24 120.6 . . ?
C24 C25 H25 119.8 . . ?
C26 C25 C24 120.5(12) . . ?
C26 C25 H25 119.8 . . ?
C25 C26 H26 118.6 . . ?
C25 C26 C27 122.9(11) . . ?
C27 C26 H26 118.6 . . ?
C26 C27 C22 117.4(9) . . ?
C28 C27 C22 117.5(8) . . ?
C28 C27 C26 125.1(9) . . ?
C27 C28 H28 118.2 . . ?
C29 C28 C27 123.6(7) . . ?
C29 C28 H28 118.2 . . ?
C28 C29 C30 124.0(10) . . ?
C28 C29 C34 120.1(8) . . ?
C34 C29 C30 115.8(11) . . ?
C29 C30 H30 117.7 . . ?
C31 C30 C29 124.6(14) . . ?
C31 C30 H30 117.7 . . ?
C30 C31 H31 120.9 . . ?
C30 C31 C32 118.2(13) . . ?
C32 C31 H31 120.9 . . ?
C31 C32 H32 119.1 . . ?
C33 C32 C31 121.9(14) . . ?
C33 C32 H32 119.1 . . ?
C32 C33 H33 119.7 . . ?
C32 C33 C34 120.6(11) . . ?
C34 C33 H33 119.7 . . ?
C21 C34 C29 117.7(8) . . ?
C21 C34 C33 123.6(7) . . ?
C33 C34 C29 118.7(8) . . ?
C18 B11 C19 60.5(3) . . ?
C18 B11 H11A 123.9 . . ?
C18 B11 B12 106.1(4) . . ?
C18 B11 B16 57.2(4) . . ?
C18 B11 B17 104.1(5) . . ?
C19 B11 H11A 122.9 . . ?
C19 B11 B12 58.1(3) . . ?
C19 B11 B16 106.6(4) . . ?
C19 B11 B17 105.4(5) . . ?
B12 B11 H11A 121.9 . . ?
B12 B11 B16 108.3(5) . . ?
B16 B11 H11A 122.2 . . ?
B17 B11 H11A 123.3 . . ?
B17 B11 B12 60.2(4) . . ?
B17 B11 B16 59.9(4) . . ?
C19 B12 B11 59.6(3) . . ?
C19 B12 H12 123.8 . . ?
C19 B12 B13 58.5(3) . . ?
C19 B12 B17 106.1(5) . . ?
C19 B12 B18 105.1(5) . . ?
B11 B12 H12 121.8 . . ?
B11 B12 B13 107.6(5) . . ?
B11 B12 B17 59.7(4) . . ?
B11 B12 B18 107.2(5) . . ?
B13 B12 H12 121.9 . . ?
B17 B12 H12 122.0 . . ?
B17 B12 B13 107.8(5) . . ?
B18 B12 H12 122.7 . . ?
B18 B12 B13 59.7(4) . . ?
B18 B12 B17 60.0(4) . . ?
C19 B13 B12 58.1(3) . . ?
C19 B13 H13A 124.0 . . ?
C19 B13 B14 59.4(3) . . ?
C19 B13 B18 104.8(5) . . ?
C19 B13 B19 106.1(5) . . ?
B12 B13 H13A 122.1 . . ?
B14 B13 B12 106.9(5) . . ?
B14 B13 H13A 122.2 . . ?
B14 B13 B18 107.1(5) . . ?
B18 B13 B12 59.7(4) . . ?
B18 B13 H13A 122.6 . . ?
B19 B13 B12 108.3(5) . . ?
B19 B13 H13A 121.6 . . ?
B19 B13 B14 59.6(4) . . ?
B19 B13 B18 60.4(4) . . ?
C18 B14 C19 60.2(3) . . ?
C18 B14 B13 106.2(4) . . ?
C18 B14 H14A 123.9 . . ?
C18 B14 B15 57.6(3) . . ?
C18 B14 B19 104.7(5) . . ?
C19 B14 B13 58.5(3) . . ?
C19 B14 H14A 122.6 . . ?
C19 B14 B15 107.2(4) . . ?
C19 B14 B19 105.8(4) . . ?
B13 B14 H14A 121.8 . . ?
B13 B14 B15 109.0(5) . . ?
B15 B14 H14A 121.5 . . ?
B19 B14 B13 60.0(4) . . ?
B19 B14 H14A 123.0 . . ?
B19 B14 B15 60.7(4) . . ?
C18 B15 B14 59.2(3) . . ?
C18 B15 H15A 125.0 . . ?
C18 B15 B16 57.7(3) . . ?
C18 B15 B19 104.5(5) . . ?
C18 B15 B20 104.0(5) . . ?
B14 B15 H15A 122.1 . . ?
B14 B15 B19 58.9(4) . . ?
B14 B15 B20 107.2(5) . . ?
B16 B15 B14 107.1(4) . . ?
B16 B15 H15A 122.0 . . ?
B16 B15 B19 107.9(5) . . ?
B16 B15 B20 59.8(4) . . ?
B19 B15 H15A 122.4 . . ?
B20 B15 H15A 122.5 . . ?
B20 B15 B19 60.6(4) . . ?
C18 B16 B11 58.9(3) . . ?
C18 B16 B15 58.7(4) . . ?
C18 B16 H16A 124.4 . . ?
C18 B16 B17 105.2(5) . . ?
C18 B16 B20 105.4(5) . . ?
B11 B16 H16A 121.7 . . ?
B15 B16 B11 108.1(5) . . ?
B15 B16 H16A 121.1 . . ?
B15 B16 B17 108.8(5) . . ?
B15 B16 B20 60.6(4) . . ?
B17 B16 B11 59.7(4) . . ?
B17 B16 H16A 122.1 . . ?
B20 B16 B11 108.0(5) . . ?
B20 B16 H16A 121.9 . . ?
B20 B16 B17 60.4(4) . . ?
B11 B17 B12 60.1(4) . . ?
B11 B17 B16 60.4(4) . . ?
B11 B17 H17 121.7 . . ?
B11 B17 B18 107.6(5) . . ?
B11 B17 B20 108.1(5) . . ?
B12 B17 H17 121.3 . . ?
B12 B17 B20 108.3(5) . . ?
B16 B17 B12 108.5(5) . . ?
B16 B17 H17 121.7 . . ?
B16 B17 B18 107.4(5) . . ?
B16 B17 B20 59.8(4) . . ?
B18 B17 B12 60.0(4) . . ?
B18 B17 H17 122.2 . . ?
B18 B17 B20 59.8(4) . . ?
B20 B17 H17 121.7 . . ?
B12 B18 B17 60.1(4) . . ?
B12 B18 H18A 121.4 . . ?
B12 B18 B19 108.2(5) . . ?
B13 B18 B12 60.6(4) . . ?
B13 B18 B17 108.7(5) . . ?
B13 B18 H18A 121.4 . . ?
B13 B18 B19 59.5(4) . . ?
B17 B18 H18A 121.4 . . ?
B17 B18 B19 108.6(5) . . ?
B19 B18 H18A 121.6 . . ?
B20 B18 B12 108.8(5) . . ?
B20 B18 B13 108.9(5) . . ?
B20 B18 B17 60.3(4) . . ?
B20 B18 H18A 120.9 . . ?
B20 B18 B19 60.9(4) . . ?
B13 B19 B15 109.0(5) . . ?
B13 B19 B18 60.1(4) . . ?
B13 B19 H19 121.0 . . ?
B13 B19 B20 108.1(5) . . ?
B14 B19 B13 60.4(4) . . ?
B14 B19 B15 60.3(4) . . ?
B14 B19 B18 107.5(5) . . ?
B14 B19 H19 121.8 . . ?
B14 B19 B20 107.5(5) . . ?
B15 B19 H19 121.6 . . ?
B15 B19 B20 59.6(4) . . ?
B18 B19 B15 107.2(5) . . ?
B18 B19 H19 122.4 . . ?
B18 B19 B20 59.3(4) . . ?
B20 B19 H19 122.2 . . ?
B15 B20 B19 59.9(4) . . ?
B15 B20 H20 121.9 . . ?
B16 B20 B15 59.6(4) . . ?
B16 B20 B17 59.9(4) . . ?
B16 B20 B18 107.7(5) . . ?
B16 B20 B19 107.2(5) . . ?
B16 B20 H20 122.1 . . ?
B17 B20 B15 107.6(5) . . ?
B17 B20 B19 107.5(5) . . ?
B17 B20 H20 121.9 . . ?
B18 B20 B15 107.8(5) . . ?
B18 B20 B17 60.0(4) . . ?
B18 B20 B19 59.8(4) . . ?
B18 B20 H20 121.8 . . ?
B19 B20 H20 122.2 . . ?
C36 N3 H3C 110.2 . . ?
C36 N3 C37 119.7(4) . . ?
C37 N3 H3C 110.1 . . ?
C36 C35 H35 121.0 . . ?
C36 C35 B22 60.8(3) . . ?
B21 C35 H35 117.3 . . ?
B21 C35 C36 61.2(3) . . ?
B21 C35 B22 114.1(5) . . ?
B22 C35 H35 117.7 . . ?
B28 C35 H35 117.6 . . ?
B28 C35 C36 111.9(4) . . ?
B28 C35 B21 115.7(5) . . ?
B28 C35 B22 63.5(4) . . ?
B28 C35 B29 62.9(4) . . ?
B29 C35 H35 117.5 . . ?
B29 C35 C36 112.2(4) . . ?
B29 C35 B21 63.7(4) . . ?
B29 C35 B22 115.4(5) . . ?
N3 C36 C35 116.8(4) . . ?
N3 C36 B21 113.7(4) . . ?
N3 C36 B22 119.2(4) . . ?
N3 C36 B23 126.4(4) . . ?
N3 C36 B24 122.6(4) . . ?
C35 C36 B21 59.3(3) . . ?
C35 C36 B22 60.0(3) . . ?
C35 C36 B23 108.7(4) . . ?
C35 C36 B24 108.2(4) . . ?
B22 C36 B21 111.7(4) . . ?
B23 C36 B21 113.0(4) . . ?
B23 C36 B22 62.7(4) . . ?
B24 C36 B21 62.4(4) . . ?
B24 C36 B22 113.4(4) . . ?
B24 C36 B23 62.2(4) . . ?
N3 C37 H37A 109.7 . . ?
N3 C37 H37B 109.7 . . ?
N3 C37 C38 109.7(4) . . ?
H37A C37 H37B 108.2 . . ?
C38 C37 H37A 109.7 . . ?
C38 C37 H37B 109.7 . . ?
C39 C38 C37 120.5(5) . . ?
C51 C38 C37 119.3(6) . . ?
C51 C38 C39 120.2(6) . . ?
C38 C39 C40 123.0(6) . . ?
C38 C39 C44 121.0(6) . . ?
C40 C39 C44 116.0(6) . . ?
C39 C40 H40 119.7 . . ?
C41 C40 C39 120.6(7) . . ?
C41 C40 H40 119.7 . . ?
C40 C41 H41 118.4 . . ?
C40 C41 C42 123.2(8) . . ?
C42 C41 H41 118.4 . . ?
C41 C42 H42 120.2 . . ?
C43 C42 C41 119.7(9) . . ?
C43 C42 H42 120.2 . . ?
C42 C43 H43 120.0 . . ?
C42 C43 C44 120.0(8) . . ?
C44 C43 H43 120.0 . . ?
C43 C44 C39 120.6(7) . . ?
C45 C44 C39 118.2(7) . . ?
C45 C44 C43 121.2(7) . . ?
C44 C45 H45 118.2 . . ?
C44 C45 C46 123.5(6) . . ?
C46 C45 H45 118.2 . . ?
C45 C46 C47 123.1(7) . . ?
C45 C46 C51 118.7(6) . . ?
C47 C46 C51 118.1(8) . . ?
C46 C47 H47 118.7 . . ?
C48 C47 C46 122.7(9) . . ?
C48 C47 H47 118.7 . . ?
C47 C48 H48 119.8 . . ?
C47 C48 C49 120.4(8) . . ?
C49 C48 H48 119.8 . . ?
C48 C49 H49 120.1 . . ?
C50 C49 C48 119.9(9) . . ?
C50 C49 H49 120.1 . . ?
C49 C50 H50 119.6 . . ?
C49 C50 C51 120.7(8) . . ?
C51 C50 H50 119.6 . . ?
C38 C51 C46 118.3(7) . . ?
C38 C51 C50 123.5(6) . . ?
C50 C51 C46 118.1(7) . . ?
C35 B21 C36 59.5(3) . . ?
C35 B21 H21 124.2 . . ?
C35 B21 B24 105.0(4) . . ?
C35 B21 B25 104.1(4) . . ?
C35 B21 B29 58.1(3) . . ?
C36 B21 H21 123.0 . . ?
C36 B21 B24 58.0(3) . . ?
C36 B21 B25 105.4(4) . . ?
C36 B21 B29 106.4(4) . . ?
B24 B21 H21 122.6 . . ?
B24 B21 B25 60.2(4) . . ?
B24 B21 B29 107.3(5) . . ?
B25 B21 H21 123.3 . . ?
B25 B21 B29 59.2(4) . . ?
B29 B21 H21 122.3 . . ?
C35 B22 C36 59.2(3) . . ?
C35 B22 H22 124.6 . . ?
C35 B22 B23 104.7(4) . . ?
C35 B22 B27 103.5(5) . . ?
C35 B22 B28 57.6(4) . . ?
C36 B22 H22 123.2 . . ?
C36 B22 B23 58.3(3) . . ?
C36 B22 B27 105.0(5) . . ?
C36 B22 B28 106.0(4) . . ?
B23 B22 H22 122.7 . . ?
B23 B22 B27 59.6(4) . . ?
B27 B22 H22 123.7 . . ?
B28 B22 H22 122.4 . . ?
B28 B22 B23 107.2(5) . . ?
B28 B22 B27 59.5(4) . . ?
C36 B23 B22 59.0(3) . . ?
C36 B23 H23A 123.9 . . ?
C36 B23 B24 58.5(3) . . ?
C36 B23 B26 105.9(5) . . ?
C36 B23 B27 106.1(5) . . ?
B22 B23 H23A 121.6 . . ?
B24 B23 B22 107.4(5) . . ?
B24 B23 H23A 121.9 . . ?
B24 B23 B26 60.2(4) . . ?
B24 B23 B27 108.1(5) . . ?
B26 B23 B22 108.3(5) . . ?
B26 B23 H23A 121.8 . . ?
B26 B23 B27 60.2(4) . . ?
B27 B23 B22 60.4(4) . . ?
B27 B23 H23A 121.8 . . ?
C36 B24 B21 59.6(3) . . ?
C36 B24 B23 59.3(3) . . ?
C36 B24 H24A 123.3 . . ?
C36 B24 B25 106.5(4) . . ?
C36 B24 B26 106.4(5) . . ?
B21 B24 H24A 121.4 . . ?
B21 B24 B25 60.0(4) . . ?
B23 B24 B21 108.4(4) . . ?
B23 B24 H24A 121.4 . . ?
B23 B24 B25 108.4(5) . . ?
B23 B24 B26 60.1(4) . . ?
B25 B24 H24A 121.9 . . ?
B26 B24 B21 108.3(5) . . ?
B26 B24 H24A 121.9 . . ?
B26 B24 B25 60.2(4) . . ?
B21 B25 B24 59.8(4) . . ?
B21 B25 H25A 121.5 . . ?
B21 B25 B26 107.7(5) . . ?
B21 B25 B30 108.0(5) . . ?
B24 B25 H25A 122.0 . . ?
B24 B25 B26 59.6(4) . . ?
B26 B25 H25A 122.0 . . ?
B29 B25 B21 60.7(4) . . ?
B29 B25 B24 108.2(4) . . ?
B29 B25 H25A 121.4 . . ?
B29 B25 B26 107.9(5) . . ?
B29 B25 B30 59.8(4) . . ?
B30 B25 B24 107.4(5) . . ?
B30 B25 H25A 122.0 . . ?
B30 B25 B26 59.8(4) . . ?
B23 B26 B24 59.6(4) . . ?
B23 B26 B25 107.9(5) . . ?
B23 B26 H26A 121.7 . . ?
B23 B26 B27 60.2(4) . . ?
B23 B26 B30 108.1(5) . . ?
B24 B26 B25 60.1(4) . . ?
B24 B26 H26A 121.9 . . ?
B24 B26 B27 107.7(5) . . ?
B24 B26 B30 108.0(5) . . ?
B25 B26 H26A 121.7 . . ?
B27 B26 B25 107.7(5) . . ?
B27 B26 H26A 122.0 . . ?
B30 B26 B25 60.0(4) . . ?
B30 B26 H26A 121.7 . . ?
B30 B26 B27 59.7(4) . . ?
B22 B27 H27 121.8 . . ?
B23 B27 B22 60.0(4) . . ?
B23 B27 H27 121.8 . . ?
B26 B27 B22 107.6(5) . . ?
B26 B27 B23 59.6(4) . . ?
B26 B27 H27 122.0 . . ?
B28 B27 B22 60.0(4) . . ?
B28 B27 B23 108.0(5) . . ?
B28 B27 B26 107.8(5) . . ?
B28 B27 H27 121.7 . . ?
B30 B27 B22 108.0(5) . . ?
B30 B27 B23 107.8(5) . . ?
B30 B27 B26 60.0(4) . . ?
B30 B27 H27 121.7 . . ?
B30 B27 B28 60.0(4) . . ?
C35 B28 B22 58.9(3) . . ?
C35 B28 B27 105.2(5) . . ?
C35 B28 H28A 124.6 . . ?
C35 B28 B29 58.7(4) . . ?
C35 B28 B30 104.7(5) . . ?
B22 B28 H28A 121.1 . . ?
B27 B28 B22 60.5(4) . . ?
B27 B28 H28A 122.2 . . ?
B29 B28 B22 108.2(5) . . ?
B29 B28 B27 107.9(5) . . ?
B29 B28 H28A 121.6 . . ?
B29 B28 B30 59.8(4) . . ?
B30 B28 B22 108.2(5) . . ?
B30 B28 B27 59.8(4) . . ?
B30 B28 H28A 122.5 . . ?
C35 B29 B21 58.2(3) . . ?
C35 B29 B25 104.9(5) . . ?
C35 B29 B28 58.4(3) . . ?
C35 B29 H29 125.1 . . ?
C35 B29 B30 104.9(5) . . ?
B21 B29 H29 121.8 . . ?
B25 B29 B21 60.2(4) . . ?
B25 B29 B28 108.8(5) . . ?
B25 B29 H29 121.8 . . ?
B25 B29 B30 60.7(4) . . ?
B28 B29 B21 107.4(4) . . ?
B28 B29 H29 121.5 . . ?
B30 B29 B21 108.3(5) . . ?
B30 B29 B28 60.4(4) . . ?
B30 B29 H29 121.9 . . ?
B25 B30 H30A 121.9 . . ?
B26 B30 B25 60.2(4) . . ?
B26 B30 H30A 121.5 . . ?
B27 B30 B25 108.3(5) . . ?
B27 B30 B26 60.3(4) . . ?
B27 B30 B28 60.2(4) . . ?
B27 B30 H30A 121.3 . . ?
B28 B30 B25 107.5(5) . . ?
B28 B30 B26 108.2(5) . . ?
B28 B30 H30A 121.9 . . ?
B29 B30 B25 59.6(4) . . ?
B29 B30 B26 108.0(5) . . ?
B29 B30 B27 108.2(5) . . ?
B29 B30 B28 59.9(4) . . ?
B29 B30 H30A 121.8 . . ?
C53 N4 H4A 119.8 . . ?
C53 N4 C54 120.5(4) . . ?
C54 N4 H4A 119.8 . . ?
C53 C52 H52 120.9 . . ?
C53 C52 B34 60.2(3) . . ?
B31 C52 H52 118.1 . . ?
B31 C52 C53 61.5(3) . . ?
B31 C52 B34 112.6(4) . . ?
B31 C52 B35 113.9(5) . . ?
B34 C52 H52 119.0 . . ?
B35 C52 H52 118.8 . . ?
B35 C52 C53 110.7(4) . . ?
B35 C52 B34 62.3(4) . . ?
B39 C52 H52 118.0 . . ?
B39 C52 C53 112.0(5) . . ?
B39 C52 B31 63.1(4) . . ?
B39 C52 B34 113.7(5) . . ?
B39 C52 B35 62.4(4) . . ?
N4 C53 C52 119.1(4) . . ?
N4 C53 B31 121.2(4) . . ?
N4 C53 B32 123.9(4) . . ?
N4 C53 B33 121.7(5) . . ?
N4 C53 B34 115.3(4) . . ?
C52 C53 B31 58.9(3) . . ?
C52 C53 B33 108.3(4) . . ?
C52 C53 B34 60.9(3) . . ?
B32 C53 C52 108.8(4) . . ?
B32 C53 B31 62.2(4) . . ?
B32 C53 B33 61.8(3) . . ?
B32 C53 B34 112.5(4) . . ?
B33 C53 B31 111.2(4) . . ?
B33 C53 B34 61.4(3) . . ?
B34 C53 B31 111.0(4) . . ?
N4 C54 H54A 109.6 . . ?
N4 C54 H54B 109.6 . . ?
N4 C54 C55 110.3(5) . . ?
H54A C54 H54B 108.1 . . ?
C55 C54 H54A 109.6 . . ?
C55 C54 H54B 109.6 . . ?
C56 C55 C54 120.2(7) . . ?
C56 C55 C68 121.0(6) . . ?
C68 C55 C54 118.7(8) . . ?
C55 C56 C57 123.3(7) . . ?
C55 C56 C61 120.8(6) . . ?
C61 C56 C57 115.8(8) . . ?
C56 C57 H57 119.1 . . ?
C58 C57 C56 121.8(9) . . ?
C58 C57 H57 119.1 . . ?
C57 C58 H58 119.3 . . ?
C57 C58 C59 121.3(9) . . ?
C59 C58 H58 119.3 . . ?
C58 C59 H59 119.9 . . ?
C60 C59 C58 120.2(11) . . ?
C60 C59 H59 119.9 . . ?
C59 C60 H60 119.4 . . ?
C59 C60 C61 121.2(9) . . ?
C61 C60 H60 119.4 . . ?
C56 C61 C60 119.6(7) . . ?
C62 C61 C56 118.1(7) . . ?
C62 C61 C60 122.4(7) . . ?
C61 C62 H62 118.5 . . ?
C63 C62 C61 123.1(6) . . ?
C63 C62 H62 118.5 . . ?
C62 C63 C64 122.4(6) . . ?
C62 C63 C68 119.1(6) . . ?
C64 C63 C68 118.6(7) . . ?
C63 C64 H64 118.5 . . ?
C65 C64 C63 123.0(7) . . ?
C65 C64 H64 118.5 . . ?
C64 C65 H65 120.6 . . ?
C64 C65 C66 118.9(8) . . ?
C66 C65 H65 120.6 . . ?
C65 C66 H66 119.9 . . ?
C67 C66 C65 120.3(9) . . ?
C67 C66 H66 119.9 . . ?
C66 C67 H67 118.8 . . ?
C66 C67 C68 122.4(8) . . ?
C68 C67 H67 118.8 . . ?
C55 C68 C63 118.0(7) . . ?
C67 C68 C55 125.1(7) . . ?
C67 C68 C63 116.8(7) . . ?
C52 B31 C53 59.6(3) . . ?
C52 B31 H31A 123.6 . . ?
C52 B31 B32 105.9(4) . . ?
C52 B31 B38 106.1(5) . . ?
C52 B31 B39 58.1(4) . . ?
C53 B31 H31A 123.3 . . ?
C53 B31 B32 58.0(3) . . ?
C53 B31 B38 106.3(4) . . ?
C53 B31 B39 106.6(5) . . ?
B32 B31 H31A 121.9 . . ?
B38 B31 H31A 121.8 . . ?
B38 B31 B32 60.8(4) . . ?
B38 B31 B39 61.0(4) . . ?
B39 B31 H31A 121.5 . . ?
B39 B31 B32 109.0(5) . . ?
C53 B32 B31 59.8(3) . . ?
C53 B32 H32A 123.0 . . ?
C53 B32 B33 59.2(3) . . ?
C53 B32 B37 105.7(4) . . ?
C53 B32 B38 106.1(4) . . ?
B31 B32 H32A 122.3 . . ?
B31 B32 B38 58.7(4) . . ?
B33 B32 B31 107.4(4) . . ?
B33 B32 H32A 122.1 . . ?
B33 B32 B37 59.2(4) . . ?
B33 B32 B38 107.4(4) . . ?
B37 B32 B31 106.5(4) . . ?
B37 B32 H32A 122.8 . . ?
B37 B32 B38 60.1(4) . . ?
B38 B32 H32A 122.4 . . ?
C53 B33 B32 59.0(3) . . ?
C53 B33 H33A 123.2 . . ?
C53 B33 B34 59.8(3) . . ?
C53 B33 B36 107.3(5) . . ?
C53 B33 B37 106.9(5) . . ?
B32 B33 H33A 120.8 . . ?
B32 B33 B34 109.0(5) . . ?
B32 B33 B36 109.6(5) . . ?
B34 B33 H33A 120.8 . . ?
B34 B33 B36 60.6(4) . . ?
B36 B33 H33A 121.2 . . ?
B37 B33 B32 61.0(4) . . ?
B37 B33 H33A 121.3 . . ?
B37 B33 B34 109.2(5) . . ?
B37 B33 B36 60.5(4) . . ?
C52 B34 B33 104.8(4) . . ?
C52 B34 H34 124.6 . . ?
C52 B34 B35 57.9(4) . . ?
C52 B34 B36 104.0(5) . . ?
C53 B34 C52 59.0(3) . . ?
C53 B34 B33 58.8(3) . . ?
C53 B34 H34 122.9 . . ?
C53 B34 B35 106.1(4) . . ?
C53 B34 B36 105.7(4) . . ?
B33 B34 H34 122.6 . . ?
B33 B34 B35 107.2(4) . . ?
B33 B34 B36 59.7(4) . . ?
B35 B34 H34 122.4 . . ?
B36 B34 H34 123.2 . . ?
B36 B34 B35 59.5(4) . . ?
C52 B35 B34 59.8(4) . . ?
C52 B35 H35A 124.2 . . ?
C52 B35 B36 105.7(4) . . ?
C52 B35 B39 58.2(4) . . ?
C52 B35 B40 104.9(5) . . ?
B34 B35 H35A 121.1 . . ?
B36 B35 B34 59.9(4) . . ?
B36 B35 H35A 122.0 . . ?
B36 B35 B40 60.3(4) . . ?
B39 B35 B34 108.2(5) . . ?
B39 B35 H35A 121.8 . . ?
B39 B35 B36 108.1(5) . . ?
B39 B35 B40 59.9(4) . . ?
B40 B35 B34 108.2(5) . . ?
B40 B35 H35A 122.3 . . ?
B33 B36 B34 59.7(4) . . ?
B33 B36 B35 107.9(4) . . ?
B33 B36 H36 122.2 . . ?
B33 B36 B37 59.4(4) . . ?
B33 B36 B40 107.9(5) . . ?
B34 B36 H36 121.6 . . ?
B34 B36 B40 108.6(5) . . ?
B35 B36 B34 60.5(4) . . ?
B35 B36 H36 121.4 . . ?
B35 B36 B40 60.1(4) . . ?
B37 B36 B34 107.6(4) . . ?
B37 B36 B35 108.2(5) . . ?
B37 B36 H36 121.9 . . ?
B37 B36 B40 60.4(4) . . ?
B40 B36 H36 121.3 . . ?
B32 B37 H37 121.4 . . ?
B32 B37 B38 60.3(4) . . ?
B32 B37 B40 108.8(5) . . ?
B33 B37 B32 59.8(3) . . ?
B33 B37 B36 60.2(4) . . ?
B33 B37 H37 121.8 . . ?
B33 B37 B38 108.0(5) . . ?
B33 B37 B40 108.4(5) . . ?
B36 B37 B32 108.4(4) . . ?
B36 B37 H37 121.5 . . ?
B36 B37 B38 108.4(5) . . ?
B36 B37 B40 60.2(4) . . ?
B38 B37 H37 121.5 . . ?
B40 B37 H37 121.2 . . ?
B40 B37 B38 60.4(4) . . ?
B31 B38 B32 60.4(4) . . ?
B31 B38 B37 107.5(5) . . ?
B31 B38 H38 121.7 . . ?
B31 B38 B39 60.0(4) . . ?
B31 B38 B40 107.4(5) . . ?
B32 B38 H38 121.5 . . ?
B32 B38 B40 107.8(5) . . ?
B37 B38 B32 59.6(4) . . ?
B37 B38 H38 122.5 . . ?
B37 B38 B39 106.6(5) . . ?
B37 B38 B40 59.8(4) . . ?
B39 B38 B32 108.0(5) . . ?
B39 B38 H38 122.4 . . ?
B39 B38 B40 59.0(4) . . ?
B40 B38 H38 122.2 . . ?
C52 B39 B31 58.8(4) . . ?
C52 B39 B35 59.4(4) . . ?
C52 B39 B38 105.1(5) . . ?
C52 B39 H39 123.9 . . ?
C52 B39 B40 106.4(5) . . ?
B31 B39 B38 59.0(4) . . ?
B31 B39 H39 122.1 . . ?
B35 B39 B31 108.0(5) . . ?
B35 B39 B38 108.7(5) . . ?
B35 B39 H39 121.0 . . ?
B35 B39 B40 60.6(4) . . ?
B38 B39 H39 122.4 . . ?
B40 B39 B31 107.9(5) . . ?
B40 B39 B38 60.7(4) . . ?
B40 B39 H39 121.5 . . ?
B35 B40 B36 59.6(4) . . ?
B35 B40 B37 106.9(5) . . ?
B35 B40 B38 107.6(5) . . ?
B35 B40 H40A 122.3 . . ?
B36 B40 B37 59.3(4) . . ?
B36 B40 B38 107.3(5) . . ?
B36 B40 H40A 122.3 . . ?
B37 B40 B38 59.9(4) . . ?
B37 B40 H40A 122.2 . . ?
B38 B40 H40A 121.8 . . ?
B39 B40 B35 59.6(4) . . ?
B39 B40 B36 107.3(5) . . ?
B39 B40 B37 107.7(5) . . ?
B39 B40 B38 60.3(4) . . ?
B39 B40 H40A 121.8 . . ?

loop_
_geom_bond_atom_site_label_1
_geom_bond_atom_site_label_2
_geom_bond_distance
_geom_bond_site_symmetry_2
_geom_bond_publ_flag
N1 H1 0.8601 . ?
N1 C2 1.408(6) . ?
N1 C3 1.453(6) . ?
C1 H1A 1.1000 . ?
C1 C2 1.707(8) . ?
C1 B3 1.735(10) . ?
C1 B4 1.671(11) . ?
C1 B7 1.739(10) . ?
C1 B8 1.701(11) . ?
C2 B1 1.681(8) . ?
C2 B2 1.700(8) . ?
C2 B3 1.709(8) . ?
C2 B4 1.703(8) . ?
C3 H3A 0.9700 . ?
C3 H3B 0.9700 . ?
C3 C4 1.528(8) . ?
C4 C5 1.411(10) . ?
C4 C17 1.404(9) . ?
C5 C6 1.381(10) . ?
C5 C10 1.441(9) . ?
C6 H6 0.9300 . ?
C6 C7 1.357(13) . ?
C7 H7 0.9300 . ?
C7 C8 1.421(12) . ?
C8 H8 0.9300 . ?
C8 C9 1.356(11) . ?
C9 H9 0.9300 . ?
C9 C10 1.426(11) . ?
C10 C11 1.386(9) . ?
C11 H11 0.9300 . ?
C11 C12 1.378(9) . ?
C12 C13 1.431(9) . ?
C12 C17 1.428(8) . ?
C13 H13 0.9300 . ?
C13 C14 1.341(10) . ?
C14 H14 0.9300 . ?
C14 C15 1.412(10) . ?
C15 H15 0.9300 . ?
C15 C16 1.378(11) . ?
C16 H16 0.9300 . ?
C16 C17 1.417(11) . ?
B1 H1B 1.1000 . ?
B1 B2 1.747(9) . ?
B1 B4 1.749(10) . ?
B1 B5 1.774(9) . ?
B1 B9 1.777(10) . ?
B2 H2 1.1000 . ?
B2 B3 1.738(9) . ?
B2 B5 1.726(9) . ?
B2 B6 1.734(9) . ?
B3 H3 1.1000 . ?
B3 B6 1.768(9) . ?
B3 B7 1.782(10) . ?
B4 H4 1.1000 . ?
B4 B8 1.730(12) . ?
B4 B9 1.726(10) . ?
B5 H5 1.1000 . ?
B5 B6 1.758(11) . ?
B5 B9 1.782(11) . ?
B5 B10 1.770(11) . ?
B6 H6A 1.1000 . ?
B6 B7 1.756(12) . ?
B6 B10 1.762(10) . ?
B7 H7A 1.1000 . ?
B7 B8 1.764(12) . ?
B7 B10 1.763(12) . ?
B8 H8A 1.1000 . ?
B8 B9 1.736(13) . ?
B8 B10 1.763(12) . ?
B9 H9A 1.1000 . ?
B9 B10 1.769(11) . ?
B10 H10 1.1000 . ?
N2 H2A 0.8598 . ?
N2 C19 1.408(6) . ?
N2 C20 1.463(6) . ?
C18 H18 1.1000 . ?
C18 C19 1.722(7) . ?
C18 B11 1.694(8) . ?
C18 B14 1.712(9) . ?
C18 B15 1.683(8) . ?
C18 B16 1.664(8) . ?
C19 B11 1.726(8) . ?
C19 B12 1.698(8) . ?
C19 B13 1.706(8) . ?
C19 B14 1.721(7) . ?
C20 H20A 0.9700 . ?
C20 H20B 0.9700 . ?
C20 C21 1.510(7) . ?
C21 C22 1.408(10) . ?
C21 C34 1.403(10) . ?
C22 C23 1.401(10) . ?
C22 C27 1.446(9) . ?
C23 H23 0.9300 . ?
C23 C24 1.364(11) . ?
C24 H24 0.9300 . ?
C24 C25 1.423(14) . ?
C25 H25 0.9300 . ?
C25 C26 1.308(16) . ?
C26 H26 0.9300 . ?
C26 C27 1.442(14) . ?
C27 C28 1.380(13) . ?
C28 H28 0.9300 . ?
C28 C29 1.363(13) . ?
C29 C30 1.457(15) . ?
C29 C34 1.441(11) . ?
C30 H30 0.9300 . ?
C30 C31 1.33(2) . ?
C31 H31 0.9300 . ?
C31 C32 1.41(2) . ?
C32 H32 0.9300 . ?
C32 C33 1.368(12) . ?
C33 H33 0.9300 . ?
C33 C34 1.430(12) . ?
B11 H11A 1.1000 . ?
B11 B12 1.771(10) . ?
B11 B16 1.777(9) . ?
B11 B17 1.764(10) . ?
B12 H12 1.1000 . ?
B12 B13 1.788(9) . ?
B12 B17 1.774(10) . ?
B12 B18 1.772(10) . ?
B13 H13A 1.1000 . ?
B13 B14 1.769(9) . ?
B13 B18 1.772(10) . ?
B13 B19 1.760(10) . ?
B14 H14A 1.1000 . ?
B14 B15 1.779(9) . ?
B14 B19 1.754(9) . ?
B15 H15A 1.1000 . ?
B15 B16 1.762(10) . ?
B15 B19 1.786(10) . ?
B15 B20 1.780(10) . ?
B16 H16A 1.1000 . ?
B16 B17 1.769(10) . ?
B16 B20 1.767(10) . ?
B17 H17 1.1000 . ?
B17 B18 1.772(10) . ?
B17 B20 1.778(10) . ?
B18 H18A 1.1000 . ?
B18 B19 1.777(11) . ?
B18 B20 1.769(10) . ?
B19 H19 1.1000 . ?
B19 B20 1.798(10) . ?
B20 H20 1.1000 . ?
N3 H3C 0.8602 . ?
N3 C36 1.403(6) . ?
N3 C37 1.478(6) . ?
C35 H35 1.1000 . ?
C35 C36 1.696(7) . ?
C35 B21 1.692(8) . ?
C35 B22 1.708(8) . ?
C35 B28 1.685(8) . ?
C35 B29 1.691(8) . ?
C36 B21 1.725(7) . ?
C36 B22 1.723(8) . ?
C36 B23 1.711(8) . ?
C36 B24 1.697(8) . ?
C37 H37A 0.9700 . ?
C37 H37B 0.9700 . ?
C37 C38 1.508(7) . ?
C38 C39 1.400(9) . ?
C38 C51 1.400(9) . ?
C39 C40 1.426(9) . ?
C39 C44 1.434(8) . ?
C40 H40 0.9300 . ?
C40 C41 1.353(10) . ?
C41 H41 0.9300 . ?
C41 C42 1.375(11) . ?
C42 H42 0.9300 . ?
C42 C43 1.352(12) . ?
C43 H43 0.9300 . ?
C43 C44 1.428(11) . ?
C44 C45 1.359(10) . ?
C45 H45 0.9300 . ?
C45 C46 1.381(10) . ?
C46 C47 1.396(10) . ?
C46 C51 1.469(9) . ?
C47 H47 0.9300 . ?
C47 C48 1.328(12) . ?
C48 H48 0.9300 . ?
C48 C49 1.433(13) . ?
C49 H49 0.9300 . ?
C49 C50 1.378(11) . ?
C50 H50 0.9300 . ?
C50 C51 1.409(11) . ?
B21 H21 1.1000 . ?
B21 B24 1.773(9) . ?
B21 B25 1.775(9) . ?
B21 B29 1.784(9) . ?
B22 H22 1.1000 . ?
B22 B23 1.787(10) . ?
B22 B27 1.793(9) . ?
B22 B28 1.785(9) . ?
B23 H23A 1.1000 . ?
B23 B24 1.760(9) . ?
B23 B26 1.768(10) . ?
B23 B27 1.779(9) . ?
B24 H24A 1.1000 . ?
B24 B25 1.779(10) . ?
B24 B26 1.770(10) . ?
B25 H25A 1.1000 . ?
B25 B26 1.780(11) . ?
B25 B29 1.757(10) . ?
B25 B30 1.777(10) . ?
B26 H26A 1.1000 . ?
B26 B27 1.778(11) . ?
B26 B30 1.773(10) . ?
B27 H27 1.1000 . ?
B27 B28 1.774(11) . ?
B27 B30 1.768(10) . ?
B28 H28A 1.1000 . ?
B28 B29 1.762(10) . ?
B28 B30 1.771(10) . ?
B29 H29 1.1000 . ?
B29 B30 1.761(10) . ?
B30 H30A 1.1000 . ?
N4 H4A 0.8600 . ?
N4 C53 1.390(6) . ?
N4 C54 1.462(7) . ?
C52 H52 1.1000 . ?
C52 C53 1.704(7) . ?
C52 B31 1.692(9) . ?
C52 B34 1.737(9) . ?
C52 B35 1.702(9) . ?
C52 B39 1.681(9) . ?
C53 B31 1.736(8) . ?
C53 B32 1.703(7) . ?
C53 B33 1.706(8) . ?
C53 B34 1.725(7) . ?
C54 H54A 0.9700 . ?
C54 H54B 0.9700 . ?
C54 C55 1.517(8) . ?
C55 C56 1.380(11) . ?
C55 C68 1.416(10) . ?
C56 C57 1.445(11) . ?
C56 C61 1.431(9) . ?
C57 H57 0.9300 . ?
C57 C58 1.351(15) . ?
C58 H58 0.9300 . ?
C58 C59 1.387(14) . ?
C59 H59 0.9300 . ?
C59 C60 1.346(12) . ?
C60 H60 0.9300 . ?
C60 C61 1.431(11) . ?
C61 C62 1.385(9) . ?
C62 H62 0.9300 . ?
C62 C63 1.377(9) . ?
C63 C64 1.403(9) . ?
C63 C68 1.455(8) . ?
C64 H64 0.9300 . ?
C64 C65 1.334(10) . ?
C65 H65 0.9300 . ?
C65 C66 1.434(11) . ?
C66 H66 0.9300 . ?
C66 C67 1.354(12) . ?
C67 H67 0.9300 . ?
C67 C68 1.404(12) . ?
B31 H31A 1.1000 . ?
B31 B32 1.776(9) . ?
B31 B38 1.745(10) . ?
B31 B39 1.764(10) . ?
B32 H32A 1.1000 . ?
B32 B33 1.750(9) . ?
B32 B37 1.771(9) . ?
B32 B38 1.783(9) . ?
B33 H33A 1.1000 . ?
B33 B34 1.751(9) . ?
B33 B36 1.753(9) . ?
B33 B37 1.738(9) . ?
B34 H34 1.1000 . ?
B34 B35 1.780(9) . ?
B34 B36 1.768(9) . ?
B35 H35A 1.1000 . ?
B35 B36 1.762(10) . ?
B35 B39 1.753(10) . ?
B35 B40 1.770(10) . ?
B36 H36 1.1000 . ?
B36 B37 1.758(10) . ?
B36 B40 1.774(10) . ?
B37 H37 1.1000 . ?
B37 B38 1.779(10) . ?
B37 B40 1.778(10) . ?
B38 H38 1.1000 . ?
B38 B39 1.781(10) . ?
B38 B40 1.788(10) . ?
B39 H39 1.1000 . ?
B39 B40 1.758(10) . ?
B40 H40A 1.1000 . ?
